data_4133336
loop_
_publ_author_name
'Cirulli, Martina'
'Kaur, Amanpreet'
'Lewis, James E. M.'
'Zhang, Zhihui'
'Kitchen, Jonathan A.'
'Goldup, Stephen M.'
'Roessler, Maxie M.'

_publ_section_title
;
 Rotaxane-Based Transition Metal Complexes: Effect of the Mechanical Bond
 on Structure and Electronic Properties.
;
_journal_issue 2
_journal_name_full 'Journal of the American Chemical Society'
_journal_page_first 879
_journal_page_last 889
_journal_paper_doi 10.1021/jacs.8b09715
_journal_volume 141
_journal_year 2019
_chemical_formula_moiety '0.5(C69 H81 Co N9 O2), 0.5(C69 H80 Co N9 O2), 1.5(Cl O4)'
_chemical_formula_sum 'C69 H80.5 Cl1.5 Co N9 O8'
_chemical_formula_weight 1276.02
_space_group_crystal_system triclinic
_space_group_IT_number 2
_space_group_name_Hall '-P 1'
_space_group_name_H-M_alt 'P -1'
_atom_sites_solution_hydrogens geom
_atom_sites_solution_primary dual
_audit_creation_date 2018-04-18
_audit_creation_method
;
Olex2 1.2
(compiled Nov 22 2016 11:51:51 for OlexSys, GUI svn.r5269)
;
_cell_angle_alpha 79.191(2)
_cell_angle_beta 78.964(2)
_cell_angle_gamma 85.424(2)
_cell_formula_units_Z 4
_cell_length_a 17.9110(4)
_cell_length_b 19.5002(4)
_cell_length_c 21.7320(5)
_cell_measurement_reflns_used 25446
_cell_measurement_temperature 100
_cell_measurement_theta_max 27.8970
_cell_measurement_theta_min 2.9190
_cell_volume 7310.2(3)
_computing_cell_refinement 'CrysAlisPro 1.171.39.34b (Rigaku OD, 2017)'
_computing_data_collection 'CrysAlisPro 1.171.39.34b (Rigaku OD, 2017)'
_computing_data_reduction 'CrysAlisPro 1.171.39.34b (Rigaku OD, 2017)'
_computing_molecular_graphics 'Olex2 (Dolomanov et al., 2009)'
_computing_publication_material 'Olex2 (Dolomanov et al., 2009)'
_computing_structure_refinement 'ShelXL (Sheldrick, 2015)'
_computing_structure_solution 'ShelXT (Sheldrick, 2015)'
_diffrn_ambient_temperature 100.15
_diffrn_detector 'CCD plate'
_diffrn_measured_fraction_theta_full 0.9970
_diffrn_measured_fraction_theta_max 0.8756
_diffrn_measurement_details
;
List of Runs (angles in degrees, time in seconds):

  # Type    Start    End  Width  t~exp~   \w     \q     \k     \f   Frames
--------------------------------------------------------------------------
  1  \w    -51.00   1.00   1.00   34.53    --  -14.50 -57.00-150.00   52
  2  \w    -50.00  71.00   1.00   34.53    --  -14.50  72.00 120.00  121
  3  \w    -80.00 -35.00   1.00   34.53    --  -14.50 -57.00   0.00   45
  4  \w    -63.00  11.00   1.00   34.53    --  -14.50 -72.00-180.00   74
  5  \w    -89.00  21.00   1.00   34.53    --  -14.50 -72.00 -30.00  110
  6  \w    -46.00  19.00   1.00   34.53    --  -14.50  37.00 120.00   65
  7  \w     47.00  74.00   1.00   34.53    --  -14.50  37.00 120.00   27
  8  \w    -91.00 -57.00   1.00   34.53    --  -14.50 -57.00-150.00   34
;
_diffrn_measurement_device 'four-circle diffractometer'
_diffrn_measurement_device_type 'XtaLAB AFC12 (RCD3): Kappa single'
_diffrn_measurement_method '\w scans'
_diffrn_orient_matrix_type 'CrysAlisPro convention (1999,Acta A55,543-557)'
_diffrn_orient_matrix_UB_11 -0.0192405000
_diffrn_orient_matrix_UB_12 0.0176142000
_diffrn_orient_matrix_UB_13 0.0246479000
_diffrn_orient_matrix_UB_21 -0.0112723000
_diffrn_orient_matrix_UB_22 0.0276533000
_diffrn_orient_matrix_UB_23 -0.0230813000
_diffrn_orient_matrix_UB_31 -0.0336754000
_diffrn_orient_matrix_UB_32 -0.0172965000
_diffrn_orient_matrix_UB_33 0.0009454000
_diffrn_radiation_monochromator mirror
_diffrn_radiation_probe x-ray
_diffrn_radiation_type 'Mo K\a'
_diffrn_radiation_wavelength 0.71073
_diffrn_reflns_av_R_equivalents 0.0480
_diffrn_reflns_av_unetI/netI 0.1041
_diffrn_reflns_Laue_measured_fraction_full 0.998
_diffrn_reflns_Laue_measured_fraction_max 0.998
_diffrn_reflns_limit_h_max 23
_diffrn_reflns_limit_h_min -24
_diffrn_reflns_limit_k_max 26
_diffrn_reflns_limit_k_min -22
_diffrn_reflns_limit_l_max 24
_diffrn_reflns_limit_l_min -28
_diffrn_reflns_number 91166
_diffrn_reflns_point_group_measured_fraction_full 0.998
_diffrn_reflns_point_group_measured_fraction_max 0.998
_diffrn_reflns_theta_full 24.999
_diffrn_reflns_theta_max 28.93
_diffrn_reflns_theta_min 2.90
_diffrn_source 'Rotating-anode X-ray tube'
_diffrn_source_type 'Rigaku (Mo) X-ray Source'
_exptl_absorpt_coefficient_mu 0.345
_exptl_absorpt_correction_T_max 1.00000
_exptl_absorpt_correction_T_min 0.64269
_exptl_absorpt_correction_type multi-scan
_exptl_absorpt_process_details
;
CrysAlisPro 1.171.39.34b (Rigaku Oxford Diffraction, 2017)
Empirical absorption correction using spherical harmonics,
 implemented in SCALE3 ABSPACK scaling algorithm.
;
_exptl_crystal_colour orange
_exptl_crystal_colour_primary orange
_exptl_crystal_density_diffrn 1.159
_exptl_crystal_description block
_exptl_crystal_F_000 2696
_exptl_crystal_size_max 0.17
_exptl_crystal_size_mid 0.13
_exptl_crystal_size_min 0.13
_refine_diff_density_max 0.964
_refine_diff_density_min -0.709
_refine_diff_density_rms 0.070
_refine_ls_extinction_method none
_refine_ls_goodness_of_fit_ref 1.058
_refine_ls_hydrogen_treatment constr
_refine_ls_matrix_type full
_refine_ls_number_parameters 1601
_refine_ls_number_reflns 25700
_refine_ls_number_restraints 5
_refine_ls_restrained_S_all 1.059
_refine_ls_R_factor_all 0.1172
_refine_ls_R_factor_gt 0.0806
_refine_ls_shift/su_max 0.000
_refine_ls_shift/su_mean 0.000
_refine_ls_structure_factor_coef Fsqd
_refine_ls_weighting_details 'w=1/[\s^2^(Fo^2^)+(0.1067P)^2^+5.5738P] where P=(Fo^2^+2Fc^2^)/3'
_refine_ls_weighting_scheme calc
_refine_ls_wR_factor_gt 0.2039
_refine_ls_wR_factor_ref 0.2321
_reflns_Friedel_coverage 0.000
_reflns_number_gt 16596
_reflns_number_total 25700
_reflns_threshold_expression 'I > 2\s(I)'
_cod_data_source_file ja8b09715_si_009.cif
_cod_data_source_block 6-Co(II)
_cod_original_formula_sum 'C69 H80.50 Cl1.50 Co N9 O8'
_cod_database_code 4133336
_shelx_space_group_comment
;
The symmetry employed for this shelxl refinement is uniquely defined
by the following loop, which should always be used as a source of
symmetry information in preference to the above space-group names.
They are only intended as comments.
;
_shelx_estimated_absorpt_t_max 0.957
_shelx_estimated_absorpt_t_min 0.944
_reflns_odcompleteness_completeness 99.70
_reflns_odcompleteness_iscentric 1
_reflns_odcompleteness_theta 26.32
_olex2_refinement_description
;
1. Fixed Uiso
 At 1.2 times of:
  All C(H) groups, All C(H,H) groups
 At 1.5 times of:
  All C(H,H,H) groups, All C(H,H,H,H,H,H) groups
2. Restrained distances
 C57-C56
 1.5 with sigma of 0.01
 C152-C154
 1.5 with sigma of 0.01
 C58-C54
 2.5 with sigma of 0.01
 C52-C58
 1.5 with sigma of 0.01
 C52-C54
 1.5 with sigma of 0.01
3. Others
 Fixed Sof: C153(0.5) H15G(0.5) H15H(0.5) H15I(0.5) C155(0.5) H15J(0.5)
 H15K(0.5) H15L(0.5) C157(0.5) H15M(0.5) H15N(0.5) H15O(0.5) C170(0.65)
 H17A(0.65) H17B(0.65) H17C(0.65) C172(0.65) H17D(0.65) H17E(0.65) H17F(0.65)
 C174(0.65) H17G(0.65) H17H(0.65) H17I(0.65) C154(0.5) H15P(0.5) H15Q(0.5)
 H15R(0.5) C156(0.5) H15S(0.5) H15T(0.5) H15U(0.5) C158(0.5) H15V(0.5)
 H15W(0.5) H15X(0.5) C171(0.35) H17J(0.35) H17K(0.35) H17L(0.35) C173(0.35)
 H17M(0.35) H17N(0.35) H17O(0.35) C175(0.35) H17P(0.35) H17Q(0.35) H17R(0.35)
 H53A(0.5) H53B(0.5) H53C(0.5) H53D(0.5) H53E(0.5) H53F(0.5) C52(0.5) C54(0.5)
 H54A(0.5) H54B(0.5) H54C(0.5) C58(0.5) H58A(0.5) H58B(0.5) H58C(0.5) C55(0.5)
 H55A(0.5) H55B(0.5) H55C(0.5) C56(0.5) H56A(0.5) H56B(0.5) H56C(0.5) C57(0.5)
4.a Secondary CH2 refined with riding coordinates:
 C111(H11A,H11B), C112(H11C,H11D), C113(H11E,H11F), C120(H12A,H12B), C121(H12C,
 H12D), C122(H12E,H12F), C123(H12G,H12H), C130(H13A,H13B), C131(H13C,H13D),
 C132(H13E,H13F), C11(H11G,H11H), C12(H12I,H12J), C13(H13G,H13H), C21(H21A,
 H21B), C22(H22A,H22B), C23(H23A,H23B), C30(H30A,H30B), C31(H31A,H31B),
 C32(H32A,H32B)
4.b Me refined with riding coordinates:
 C53(H53A,H53B,H53C), C53(H53D,H53E,H53F)
4.c Aromatic/amide H refined with riding coordinates:
 C102(H102), C103(H103), C104(H104), C107(H107), C108(H108), C109(H109),
 C115(H115), C116(H116), C118(H118), C119(H119), C125(H125), C126(H126),
 C128(H128), C129(H129), C133(H133), C136(H136), C137(H137), C138(H138),
 C141(H141), C143(H143), C145(H145), C147(H147), C160(H160), C162(H162),
 C164(H164), C2(H2), C3(H3), C4(H4), C7(H7), C8(H8), C9(H9), C15(H15), C16(H16),
  C18(H18), C19(H19), C20(H20), C25(H25), C26(H26), C28(H28), C29(H29),
 C33(H33), C36(H36), C37(H37), C38(H38), C41(H41), C43(H43), C45(H45), C47(H47),
  C60(H60), C62(H62), C64(H64)
4.d Idealised Me refined as rotating group:
 C149(H14A,H14B,H14C), C150(H15A,H15B,H15C), C151(H15D,H15E,H15F), C166(H16A,
 H16B,H16C), C167(H16D,H16E,H16F), C168(H16G,H16H,H16I), C153(H15G,H15H,H15I),
 C155(H15J,H15K,H15L), C157(H15M,H15N,H15O), C170(H17A,H17B,H17C), C172(H17D,
 H17E,H17F), C174(H17G,H17H,H17I), C154(H15P,H15Q,H15R), C156(H15S,H15T,H15U),
 C158(H15V,H15W,H15X), C171(H17J,H17K,H17L), C173(H17M,H17N,H17O), C175(H17P,
 H17Q,H17R), C49(H49A,H49B,H49C), C50(H50A,H50B,H50C), C51(H51A,H51B,H51C),
 C66(H66A,H66B,H66C), C67(H67A,H67B,H67C), C68(H68A,H68B,H68C), C70(H70A,H70B,
 H70C), C71(H71A,H71B,H71C), C72(H72A,H72B,H72C), C54(H54A,H54B,H54C), C58(H58A,
 H58B,H58C), C55(H55A,H55B,H55C), C56(H56A,H56B,H56C)
;
_shelx_shelxl_version_number 2018/1
_olex2_submission_special_instructions 'No special instructions were received'
_oxdiff_exptl_absorpt_empirical_details
;
Empirical correction (ABSPACK) includes:
- Absorption correction using spherical harmonics
- Frame scaling
;
_oxdiff_exptl_absorpt_empirical_full_max 1.541
_oxdiff_exptl_absorpt_empirical_full_min 0.598

loop_
_space_group_symop_operation_xyz
'x, y, z'
'-x, -y, -z'

loop_
_atom_site_label
_atom_site_type_symbol
_atom_site_fract_x
_atom_site_fract_y
_atom_site_fract_z
_atom_site_U_iso_or_equiv
_atom_site_adp_type
_atom_site_occupancy
_atom_site_site_symmetry_order
_atom_site_calc_flag
_atom_site_refinement_flags_posn
_atom_site_refinement_flags_occupancy
_atom_site_disorder_assembly
_atom_site_disorder_group
Co02 Co 0.95664(3) 0.72471(3) 0.69179(3) 0.04250(17) Uani 1 1 d . . . .
O101 O 1.11301(16) 1.04287(15) 0.73288(14) 0.0469(7) Uani 1 1 d . . . .
O102 O 0.86854(18) 1.04140(18) 0.81961(17) 0.0625(9) Uani 1 1 d . . . .
N101 N 0.9026(2) 0.6466(2) 0.75755(18) 0.0577(11) Uani 1 1 d . . . .
N102 N 1.0496(2) 0.66553(17) 0.71405(17) 0.0430(9) Uani 1 1 d . . . .
N103 N 0.9210(2) 0.6720(2) 0.52181(18) 0.0501(10) Uani 1 1 d . . . .
N104 N 0.9324(2) 0.64901(19) 0.58137(18) 0.0515(10) Uani 1 1 d . . . .
N105 N 0.9335(2) 0.70513(19) 0.60708(17) 0.0455(9) Uani 1 1 d . . . .
N106 N 0.94832(18) 0.82464(17) 0.63956(16) 0.0382(8) Uani 1 1 d . . . .
N107 N 0.97775(19) 0.79260(18) 0.75245(16) 0.0405(8) Uani 1 1 d . . . .
N108 N 0.99913(19) 0.78162(17) 0.80790(16) 0.0417(8) Uani 1 1 d . . . .
N109 N 1.01181(18) 0.84534(17) 0.81850(16) 0.0382(8) Uani 1 1 d . . . .
C101 C 0.8266(4) 0.6394(4) 0.7752(3) 0.0810(19) Uani 1 1 d . . . .
C102 C 0.7987(5) 0.5890(5) 0.8264(4) 0.125(4) Uani 1 1 d . . . .
H102 H 0.745530 0.582806 0.838552 0.150 Uiso 1 1 calc R . . .
C103 C 0.8488(7) 0.5479(5) 0.8596(4) 0.140(4) Uani 1 1 d . . . .
H103 H 0.829842 0.515236 0.896485 0.168 Uiso 1 1 calc R . . .
C104 C 0.9248(5) 0.5532(4) 0.8406(3) 0.102(2) Uani 1 1 d . . . .
H104 H 0.959142 0.523188 0.862639 0.122 Uiso 1 1 calc R . . .
C105 C 0.9513(4) 0.6021(3) 0.7894(2) 0.0654(15) Uani 1 1 d . . . .
C106 C 1.0326(3) 0.6117(2) 0.7626(2) 0.0568(13) Uani 1 1 d . . . .
C107 C 1.0925(4) 0.5675(3) 0.7844(3) 0.083(2) Uani 1 1 d . . . .
H107 H 1.081892 0.529499 0.818755 0.100 Uiso 1 1 calc R . . .
C108 C 1.1657(4) 0.5807(3) 0.7549(4) 0.089(2) Uani 1 1 d . . . .
H108 H 1.206226 0.550866 0.768464 0.107 Uiso 1 1 calc R . . .
C109 C 1.1818(3) 0.6357(2) 0.7064(3) 0.0730(17) Uani 1 1 d . . . .
H109 H 1.233000 0.643682 0.686032 0.088 Uiso 1 1 calc R . . .
C110 C 1.1235(3) 0.6799(2) 0.6872(2) 0.0467(11) Uani 1 1 d . . . .
C111 C 1.1361(2) 0.7455(2) 0.6388(2) 0.0445(11) Uani 1 1 d . . . .
H11A H 1.107522 0.784692 0.657213 0.053 Uiso 1 1 calc R . . .
H11B H 1.114351 0.740505 0.601368 0.053 Uiso 1 1 calc R . . .
C112 C 1.2197(2) 0.7648(2) 0.6159(2) 0.0484(11) Uani 1 1 d . . . .
H11C H 1.244801 0.760530 0.653330 0.058 Uiso 1 1 calc R . . .
H11D H 1.246136 0.731070 0.589204 0.058 Uiso 1 1 calc R . . .
C113 C 1.2285(2) 0.8387(2) 0.5775(2) 0.0474(11) Uani 1 1 d . . . .
H11E H 1.283035 0.845570 0.559320 0.057 Uiso 1 1 calc R . . .
H11F H 1.200521 0.844093 0.541662 0.057 Uiso 1 1 calc R . . .
C114 C 1.1989(2) 0.8948(2) 0.61759(19) 0.0378(9) Uani 1 1 d . . . .
C115 C 1.2238(2) 0.8968(2) 0.6739(2) 0.0419(10) Uani 1 1 d . . . .
H115 H 1.260913 0.862639 0.687486 0.050 Uiso 1 1 calc R . . .
C116 C 1.1961(2) 0.9471(2) 0.7107(2) 0.0413(10) Uani 1 1 d . . . .
H116 H 1.213824 0.947431 0.749164 0.050 Uiso 1 1 calc R . . .
C117 C 1.1416(2) 0.9977(2) 0.6906(2) 0.0392(10) Uani 1 1 d . . . .
C118 C 1.1177(2) 0.9987(2) 0.6337(2) 0.0398(10) Uani 1 1 d . . . .
H118 H 1.082375 1.034127 0.619086 0.048 Uiso 1 1 calc R . . .
C119 C 1.1463(2) 0.9467(2) 0.5982(2) 0.0411(10) Uani 1 1 d . . . .
H119 H 1.129173 0.946844 0.559399 0.049 Uiso 1 1 calc R . . .
C120 C 1.0468(2) 1.0870(2) 0.7199(2) 0.0474(11) Uani 1 1 d . . . .
H12A H 1.010533 1.060073 0.705861 0.057 Uiso 1 1 calc R . . .
H12B H 1.062261 1.127040 0.685500 0.057 Uiso 1 1 calc R . . .
C121 C 1.0097(3) 1.1129(2) 0.7800(2) 0.0552(12) Uani 1 1 d . . . .
H12C H 1.042752 1.146886 0.788801 0.066 Uiso 1 1 calc R . . .
H12D H 1.005146 1.073054 0.815950 0.066 Uiso 1 1 calc R . . .
C122 C 0.9311(3) 1.1476(3) 0.7762(3) 0.0627(14) Uani 1 1 d . . . .
H12E H 0.912434 1.167510 0.815388 0.075 Uiso 1 1 calc R . . .
H12F H 0.935869 1.186859 0.739710 0.075 Uiso 1 1 calc R . . .
C123 C 0.8728(3) 1.0999(3) 0.7690(3) 0.0640(14) Uani 1 1 d . . . .
H12G H 0.822513 1.125222 0.770177 0.077 Uiso 1 1 calc R . . .
H12H H 0.887349 1.083908 0.727508 0.077 Uiso 1 1 calc R . . .
C124 C 0.8355(3) 0.9833(3) 0.8132(3) 0.0654(15) Uani 1 1 d . . . .
C125 C 0.7950(3) 0.9807(4) 0.7660(3) 0.086(2) Uani 1 1 d . . . .
H125 H 0.786181 1.021503 0.736184 0.103 Uiso 1 1 calc R . . .
C126 C 0.7667(4) 0.9161(6) 0.7627(5) 0.121(3) Uani 1 1 d . . . .
H126 H 0.740222 0.913532 0.729364 0.145 Uiso 1 1 calc R . . .
C127 C 0.7766(5) 0.8572(5) 0.8064(5) 0.121(4) Uani 1 1 d . . . .
C128 C 0.8170(4) 0.8612(4) 0.8536(4) 0.101(2) Uani 1 1 d . . . .
H128 H 0.826091 0.820504 0.883479 0.121 Uiso 1 1 calc R . . .
C129 C 0.8446(3) 0.9247(3) 0.8576(3) 0.0750(18) Uani 1 1 d . . . .
H129 H 0.870065 0.927550 0.891493 0.090 Uiso 1 1 calc R . . .
C130 C 0.7501(5) 0.7860(5) 0.7998(5) 0.187(6) Uani 1 1 d . . . .
H13A H 0.763139 0.750195 0.835341 0.225 Uiso 1 1 calc R . . .
H13B H 0.693994 0.788947 0.803873 0.225 Uiso 1 1 calc R . . .
C131 C 0.7839(3) 0.7630(4) 0.7391(3) 0.090(2) Uani 1 1 d . . . .
H13C H 0.838632 0.772958 0.729430 0.108 Uiso 1 1 calc R . . .
H13D H 0.759835 0.791951 0.704927 0.108 Uiso 1 1 calc R . . .
C132 C 0.7769(3) 0.6866(4) 0.7360(3) 0.095(2) Uani 1 1 d . . . .
H13E H 0.723205 0.673921 0.751343 0.114 Uiso 1 1 calc R . . .
H13F H 0.791141 0.679774 0.691112 0.114 Uiso 1 1 calc R . . .
C133 C 0.9156(3) 0.7428(2) 0.5082(2) 0.0500(12) Uani 1 1 d . . . .
H133 H 0.907752 0.771379 0.469212 0.060 Uiso 1 1 calc R . . .
C134 C 0.9239(2) 0.7642(2) 0.5631(2) 0.0426(10) Uani 1 1 d . . . .
C135 C 0.9262(2) 0.8321(2) 0.5829(2) 0.0405(10) Uani 1 1 d . . . .
C136 C 0.9095(2) 0.8967(2) 0.5494(2) 0.0460(11) Uani 1 1 d . . . .
H136 H 0.893676 0.901180 0.509488 0.055 Uiso 1 1 calc R . . .
C137 C 0.9162(2) 0.9557(2) 0.5754(2) 0.0435(10) Uani 1 1 d . . . .
H137 H 0.905271 1.001012 0.553015 0.052 Uiso 1 1 calc R . . .
C138 C 0.9388(2) 0.9480(2) 0.6339(2) 0.0416(10) Uani 1 1 d . . . .
H138 H 0.943638 0.987752 0.652145 0.050 Uiso 1 1 calc R . . .
C139 C 0.9541(2) 0.8816(2) 0.66519(19) 0.0362(9) Uani 1 1 d . . . .
C140 C 0.9765(2) 0.8621(2) 0.72761(19) 0.0361(9) Uani 1 1 d . . . .
C141 C 0.9990(2) 0.8965(2) 0.76998(19) 0.0366(9) Uani 1 1 d . . . .
H141 H 1.004438 0.945319 0.766089 0.044 Uiso 1 1 calc R . . .
C142 C 1.0325(2) 0.8503(2) 0.87892(19) 0.0412(10) Uani 1 1 d . . . .
C143 C 1.0098(3) 0.7979(2) 0.9297(2) 0.0548(12) Uani 1 1 d . . . .
H143 H 0.981857 0.760730 0.924227 0.066 Uiso 1 1 calc R . . .
C144 C 1.0277(3) 0.7994(3) 0.9882(2) 0.0637(14) Uani 1 1 d . . . .
C145 C 1.0699(3) 0.8564(3) 0.9919(2) 0.0594(13) Uani 1 1 d . . . .
H145 H 1.083188 0.858464 1.031759 0.071 Uiso 1 1 calc R . . .
C146 C 1.0932(3) 0.9094(2) 0.9413(2) 0.0470(11) Uani 1 1 d . . . .
C147 C 1.0734(2) 0.9057(2) 0.8826(2) 0.0407(10) Uani 1 1 d . . . .
H147 H 1.087841 0.940608 0.846289 0.049 Uiso 1 1 calc R . . .
C148 C 1.1415(3) 0.9698(3) 0.9461(2) 0.0569(13) Uani 1 1 d . . . .
C149 C 1.1491(5) 0.9672(5) 1.0164(3) 0.127(3) Uani 1 1 d . . . .
H14A H 1.098263 0.970255 1.042520 0.191 Uiso 1 1 calc GR . . .
H14B H 1.178247 1.006615 1.019232 0.191 Uiso 1 1 calc GR . . .
H14C H 1.175467 0.923247 1.031821 0.191 Uiso 1 1 calc GR . . .
C150 C 1.2219(4) 0.9590(4) 0.9103(4) 0.121(3) Uani 1 1 d . . . .
H15A H 1.243145 0.913166 0.927651 0.182 Uiso 1 1 calc GR . . .
H15B H 1.253712 0.995641 0.915097 0.182 Uiso 1 1 calc GR . . .
H15C H 1.220759 0.961287 0.865070 0.182 Uiso 1 1 calc GR . . .
C151 C 1.1070(5) 1.0373(4) 0.9211(6) 0.182(5) Uani 1 1 d . . . .
H15D H 1.106019 1.039924 0.875820 0.272 Uiso 1 1 calc GR . . .
H15E H 1.136947 1.075064 0.926403 0.272 Uiso 1 1 calc GR . . .
H15F H 1.054854 1.042228 0.944441 0.272 Uiso 1 1 calc GR . . .
C152 C 1.0007(4) 0.7428(3) 1.0462(3) 0.0784(16) Uiso 1 1 d D . . .
C159 C 0.9213(3) 0.6227(2) 0.4796(2) 0.0529(12) Uani 1 1 d . . . .
C160 C 0.8796(3) 0.5648(2) 0.5017(2) 0.0523(12) Uani 1 1 d . . . .
H160 H 0.849971 0.557839 0.543344 0.063 Uiso 1 1 calc R . . .
C161 C 0.8812(3) 0.5158(2) 0.4620(2) 0.0530(12) Uani 1 1 d . . . .
C162 C 0.9244(3) 0.5289(3) 0.4025(3) 0.0596(14) Uani 1 1 d . . . .
H162 H 0.925510 0.495534 0.375627 0.072 Uiso 1 1 calc R . . .
C163 C 0.9667(3) 0.5875(3) 0.3787(2) 0.0582(13) Uani 1 1 d . . . .
C164 C 0.9652(3) 0.6363(3) 0.4189(2) 0.0571(13) Uani 1 1 d . . . .
H164 H 0.993255 0.677411 0.405042 0.069 Uiso 1 1 calc R . . .
C165 C 1.0145(4) 0.5982(3) 0.3110(3) 0.0797(17) Uani 1 1 d . . . .
C166 C 1.0715(4) 0.5321(3) 0.3075(3) 0.098(2) Uani 1 1 d . . . .
H16A H 1.105970 0.530365 0.337780 0.147 Uiso 1 1 calc GR . . .
H16B H 1.101218 0.535383 0.264268 0.147 Uiso 1 1 calc GR . . .
H16C H 1.042586 0.489525 0.318181 0.147 Uiso 1 1 calc GR . . .
C167 C 0.9635(5) 0.5960(4) 0.2625(3) 0.110(3) Uani 1 1 d . . . .
H16D H 0.930912 0.555930 0.277235 0.164 Uiso 1 1 calc GR . . .
H16E H 0.995236 0.591402 0.221247 0.164 Uiso 1 1 calc GR . . .
H16F H 0.931608 0.639230 0.257791 0.164 Uiso 1 1 calc GR . . .
C168 C 1.0603(6) 0.6606(4) 0.2959(4) 0.165(5) Uani 1 1 d . . . .
H16G H 1.026360 0.702611 0.294620 0.248 Uiso 1 1 calc GR . . .
H16H H 1.093470 0.661545 0.254276 0.248 Uiso 1 1 calc GR . . .
H16I H 1.091421 0.659056 0.328604 0.248 Uiso 1 1 calc GR . . .
C169 C 0.8324(3) 0.4526(3) 0.4842(3) 0.0621(13) Uiso 1 1 d . . . .
C153 C 0.9590(8) 0.7744(7) 1.0995(6) 0.088(4) Uiso 0.5 1 d . P A 1
H15G H 0.989252 0.810599 1.107254 0.132 Uiso 0.5 1 calc GR P A 1
H15H H 0.949544 0.738324 1.137799 0.132 Uiso 0.5 1 calc GR P A 1
H15I H 0.910365 0.795331 1.089235 0.132 Uiso 0.5 1 calc GR P A 1
C155 C 0.9615(10) 0.6855(8) 1.0323(8) 0.121(5) Uiso 0.5 1 d . P A 1
H15J H 0.912477 0.703398 1.020621 0.182 Uiso 0.5 1 calc GR P A 1
H15K H 0.952967 0.648734 1.070040 0.182 Uiso 0.5 1 calc GR P A 1
H15L H 0.993030 0.666275 0.996832 0.182 Uiso 0.5 1 calc GR P A 1
C157 C 1.0801(10) 0.7137(9) 1.0653(9) 0.137(6) Uiso 0.5 1 d . P A 1
H15M H 1.111931 0.695125 1.029636 0.205 Uiso 0.5 1 calc GR P A 1
H15N H 1.071392 0.676425 1.102633 0.205 Uiso 0.5 1 calc GR P A 1
H15O H 1.105801 0.751639 1.075310 0.205 Uiso 0.5 1 calc GR P A 1
C170 C 0.8414(6) 0.4181(5) 0.5563(5) 0.092(3) Uiso 0.65 1 d . P B 1
H17A H 0.895565 0.409374 0.558551 0.138 Uiso 0.65 1 calc GR P B 1
H17B H 0.815573 0.373807 0.568900 0.138 Uiso 0.65 1 calc GR P B 1
H17C H 0.818568 0.450109 0.585240 0.138 Uiso 0.65 1 calc GR P B 1
C172 C 0.7498(5) 0.4746(5) 0.4921(5) 0.076(2) Uiso 0.65 1 d . P B 1
H17D H 0.737217 0.503250 0.525552 0.115 Uiso 0.65 1 calc GR P B 1
H17E H 0.719185 0.433111 0.504058 0.115 Uiso 0.65 1 calc GR P B 1
H17F H 0.738814 0.501922 0.451904 0.115 Uiso 0.65 1 calc GR P B 1
C174 C 0.8484(7) 0.3984(5) 0.4428(6) 0.100(3) Uiso 0.65 1 d . P B 1
H17G H 0.846171 0.420222 0.398656 0.150 Uiso 0.65 1 calc GR P B 1
H17H H 0.810273 0.362689 0.457291 0.150 Uiso 0.65 1 calc GR P B 1
H17I H 0.899214 0.376544 0.445071 0.150 Uiso 0.65 1 calc GR P B 1
C154 C 0.9142(6) 0.7377(8) 1.0540(7) 0.106(4) Uiso 0.5 1 d D P A 2
H15P H 0.888782 0.782387 1.061904 0.158 Uiso 0.5 1 calc GR P A 2
H15Q H 0.896736 0.700750 1.090078 0.158 Uiso 0.5 1 calc GR P A 2
H15R H 0.901922 0.726533 1.015064 0.158 Uiso 0.5 1 calc GR P A 2
C156 C 1.0416(8) 0.6734(6) 1.0309(6) 0.081(3) Uiso 0.5 1 d . P A 2
H15S H 1.029191 0.664152 0.991276 0.121 Uiso 0.5 1 calc GR P A 2
H15T H 1.024592 0.635070 1.065766 0.121 Uiso 0.5 1 calc GR P A 2
H15U H 1.096728 0.676970 1.025942 0.121 Uiso 0.5 1 calc GR P A 2
C158 C 1.0085(9) 0.7602(7) 1.1082(6) 0.085(4) Uiso 0.5 1 d . P A 2
H15V H 1.062566 0.760612 1.110467 0.127 Uiso 0.5 1 calc GR P A 2
H15W H 0.983728 0.725174 1.142961 0.127 Uiso 0.5 1 calc GR P A 2
H15X H 0.984233 0.806451 1.112230 0.127 Uiso 0.5 1 calc GR P A 2
C171 C 0.7805(11) 0.4497(9) 0.5405(9) 0.084(5) Uiso 0.35 1 d . P B 2
H17J H 0.807560 0.450211 0.575608 0.127 Uiso 0.35 1 calc GR P B 2
H17K H 0.752645 0.406740 0.548851 0.127 Uiso 0.35 1 calc GR P B 2
H17L H 0.744546 0.490289 0.537086 0.127 Uiso 0.35 1 calc GR P B 2
C173 C 0.7811(9) 0.4597(7) 0.4254(7) 0.062(4) Uiso 0.35 1 d . P B 2
H17M H 0.750522 0.503781 0.423159 0.093 Uiso 0.35 1 calc GR P B 2
H17N H 0.747437 0.420496 0.434290 0.093 Uiso 0.35 1 calc GR P B 2
H17O H 0.815729 0.459044 0.384692 0.093 Uiso 0.35 1 calc GR P B 2
C175 C 0.8782(7) 0.3836(6) 0.4732(6) 0.041(3) Uiso 0.35 1 d . P B 2
H17P H 0.907113 0.389581 0.429602 0.061 Uiso 0.35 1 calc GR P B 2
H17Q H 0.842945 0.345835 0.479637 0.061 Uiso 0.35 1 calc GR P B 2
H17R H 0.913351 0.371699 0.503433 0.061 Uiso 0.35 1 calc GR P B 2
Co01 Co 0.51263(3) 0.19717(3) 0.56601(3) 0.03468(16) Uani 1 1 d . . . .
O1 O 0.2675(2) 0.33167(17) 0.82971(16) 0.0642(9) Uani 1 1 d . . . .
O2 O 0.4827(3) 0.4555(2) 0.7518(3) 0.1089(15) Uani 1 1 d . . . .
N2 N 0.59092(19) 0.12188(17) 0.57562(16) 0.0403(8) Uani 1 1 d . . . .
N1 N 0.44465(18) 0.11140(16) 0.57694(15) 0.0359(8) Uani 1 1 d . . . .
N3 N 0.54635(19) 0.22511(16) 0.37184(16) 0.0367(8) Uani 1 1 d . . . .
N4 N 0.55946(18) 0.18362(16) 0.42537(15) 0.0353(8) Uani 1 1 d . . . .
N5 N 0.52751(17) 0.21753(15) 0.47206(15) 0.0324(7) Uani 1 1 d . . . .
N6 N 0.46060(18) 0.28772(15) 0.55460(15) 0.0353(8) Uani 1 1 d . . . .
N7 N 0.48774(17) 0.21143(16) 0.65471(16) 0.0358(8) Uani 1 1 d . . . .
N8 N 0.49900(19) 0.17409(17) 0.70878(18) 0.0425(8) Uani 1 1 d . . . .
N9 N 0.46666(18) 0.21298(18) 0.75356(17) 0.0407(8) Uani 1 1 d . . . .
C1 C 0.6627(2) 0.1318(2) 0.5818(2) 0.0478(11) Uani 1 1 d . . . .
C2 C 0.7171(3) 0.0762(3) 0.5821(2) 0.0579(13) Uani 1 1 d . . . .
H2 H 0.767759 0.083277 0.586001 0.070 Uiso 1 1 calc R . . .
C3 C 0.6972(3) 0.0119(3) 0.5767(2) 0.0560(12) Uani 1 1 d . . . .
H3 H 0.734330 -0.025596 0.575253 0.067 Uiso 1 1 calc R . . .
C4 C 0.6230(3) 0.0015(2) 0.5734(2) 0.0486(11) Uani 1 1 d . . . .
H4 H 0.608042 -0.043591 0.571385 0.058 Uiso 1 1 calc R . . .
C5 C 0.5705(2) 0.0578(2) 0.57294(19) 0.0390(10) Uani 1 1 d . . . .
C6 C 0.4885(2) 0.0517(2) 0.57348(19) 0.0379(9) Uani 1 1 d . . . .
C7 C 0.4587(2) -0.0109(2) 0.5730(2) 0.0431(10) Uani 1 1 d . . . .
H7 H 0.490897 -0.051601 0.569493 0.052 Uiso 1 1 calc R . . .
C8 C 0.3804(3) -0.0133(2) 0.5778(2) 0.0492(11) Uani 1 1 d . . . .
H8 H 0.358263 -0.055794 0.577197 0.059 Uiso 1 1 calc R . . .
C9 C 0.3354(3) 0.0466(2) 0.5835(2) 0.0453(11) Uani 1 1 d . . . .
H9 H 0.281706 0.045245 0.587807 0.054 Uiso 1 1 calc R . . .
C10 C 0.3684(2) 0.1091(2) 0.58293(19) 0.0391(10) Uani 1 1 d . . . .
C11 C 0.3221(2) 0.1763(2) 0.5895(2) 0.0420(10) Uani 1 1 d . . . .
H11G H 0.335664 0.210240 0.549612 0.050 Uiso 1 1 calc R . . .
H11H H 0.336767 0.195713 0.624221 0.050 Uiso 1 1 calc R . . .
C12 C 0.2360(2) 0.1699(2) 0.6035(2) 0.0444(11) Uani 1 1 d . . . .
H12I H 0.219857 0.156086 0.566619 0.053 Uiso 1 1 calc R . . .
H12J H 0.222214 0.132586 0.640889 0.053 Uiso 1 1 calc R . . .
C13 C 0.1938(2) 0.2379(2) 0.6167(2) 0.0453(11) Uani 1 1 d . . . .
H13G H 0.205983 0.274239 0.578261 0.054 Uiso 1 1 calc R . . .
H13H H 0.138383 0.231112 0.624085 0.054 Uiso 1 1 calc R . . .
C14 C 0.2121(2) 0.2642(2) 0.6730(2) 0.0396(10) Uani 1 1 d . . . .
C15 C 0.2143(2) 0.2208(2) 0.7306(2) 0.0472(11) Uani 1 1 d . . . .
H15 H 0.203445 0.173040 0.735026 0.057 Uiso 1 1 calc R . . .
C16 C 0.2318(3) 0.2445(2) 0.7824(2) 0.0486(11) Uani 1 1 d . . . .
H16 H 0.233714 0.213001 0.821207 0.058 Uiso 1 1 calc R . . .
C17 C 0.2466(3) 0.3141(2) 0.7772(2) 0.0492(11) Uani 1 1 d . . . .
C18 C 0.2436(3) 0.3593(2) 0.7204(2) 0.0540(12) Uani 1 1 d . . . .
H18 H 0.253165 0.407319 0.716511 0.065 Uiso 1 1 calc R . . .
C19 C 0.2264(3) 0.3342(2) 0.6691(2) 0.0510(12) Uani 1 1 d . . . .
H19 H 0.224330 0.365727 0.630323 0.061 Uiso 1 1 calc R . . .
C20 C 0.2536(4) 0.4022(3) 0.8388(3) 0.089(2) Uani 1 1 d . . . .
H20 H 0.205500 0.420325 0.857440 0.106 Uiso 1 1 calc R . . .
C21 C 0.3194(4) 0.4431(4) 0.8170(4) 0.110(3) Uani 1 1 d . . . .
H21A H 0.304047 0.491782 0.822394 0.132 Uiso 1 1 calc R . . .
H21B H 0.335372 0.443354 0.770741 0.132 Uiso 1 1 calc R . . .
C22 C 0.3896(4) 0.4207(4) 0.8488(3) 0.098(2) Uani 1 1 d . . . .
H22A H 0.376507 0.425447 0.894213 0.117 Uiso 1 1 calc R . . .
H22B H 0.403575 0.370935 0.846836 0.117 Uiso 1 1 calc R . . .
C23 C 0.4561(4) 0.4635(3) 0.8175(3) 0.0901(19) Uani 1 1 d . . . .
H23A H 0.441825 0.513300 0.819000 0.108 Uiso 1 1 calc R . . .
H23B H 0.498195 0.449704 0.841574 0.108 Uiso 1 1 calc R . . .
C24 C 0.5400(3) 0.4055(3) 0.7367(3) 0.0752(16) Uani 1 1 d . . . .
C25 C 0.5651(3) 0.4073(3) 0.6733(3) 0.0671(15) Uani 1 1 d . . . .
H25 H 0.542663 0.439803 0.642964 0.080 Uiso 1 1 calc R . . .
C26 C 0.6242(4) 0.3612(3) 0.6535(3) 0.0795(18) Uani 1 1 d . . . .
H26 H 0.642305 0.362851 0.609214 0.095 Uiso 1 1 calc R . . .
C27 C 0.6573(3) 0.3126(3) 0.6971(3) 0.0690(15) Uani 1 1 d . . . .
C28 C 0.6277(3) 0.3129(3) 0.7594(3) 0.0712(15) Uani 1 1 d . . . .
H28 H 0.649185 0.279851 0.789973 0.085 Uiso 1 1 calc R . . .
C29 C 0.5688(4) 0.3573(3) 0.7821(3) 0.0801(17) Uani 1 1 d . . . .
H29 H 0.549522 0.354656 0.826307 0.096 Uiso 1 1 calc R . . .
C30 C 0.7227(3) 0.2641(3) 0.6757(4) 0.092(2) Uani 1 1 d . . . .
H30A H 0.754010 0.252384 0.709456 0.111 Uiso 1 1 calc R . . .
H30B H 0.754966 0.289187 0.637203 0.111 Uiso 1 1 calc R . . .
C31 C 0.6999(3) 0.1961(3) 0.6606(3) 0.0837(18) Uani 1 1 d . . . .
H31A H 0.654589 0.179460 0.692102 0.100 Uiso 1 1 calc R . . .
H31B H 0.741831 0.160412 0.665984 0.100 Uiso 1 1 calc R . . .
C32 C 0.6818(3) 0.2010(3) 0.5931(3) 0.0638(14) Uani 1 1 d . . . .
H32A H 0.638378 0.234877 0.587678 0.077 Uiso 1 1 calc R . . .
H32B H 0.726401 0.218392 0.560993 0.077 Uiso 1 1 calc R . . .
C33 C 0.5060(2) 0.28489(19) 0.3836(2) 0.0391(10) Uani 1 1 d . . . .
H33 H 0.489807 0.322173 0.353444 0.047 Uiso 1 1 calc R . . .
C34 C 0.4940(2) 0.27948(19) 0.44796(19) 0.0345(9) Uani 1 1 d . . . .
C35 C 0.4583(2) 0.32205(19) 0.4948(2) 0.0382(10) Uani 1 1 d . . . .
C36 C 0.4285(3) 0.3905(2) 0.4842(2) 0.0488(11) Uani 1 1 d . . . .
H36 H 0.424570 0.414198 0.442517 0.059 Uiso 1 1 calc R . . .
C37 C 0.4045(3) 0.4230(2) 0.5372(2) 0.0595(13) Uani 1 1 d . . . .
H37 H 0.385144 0.470144 0.531279 0.071 Uiso 1 1 calc R . . .
C38 C 0.4083(3) 0.3878(2) 0.5983(2) 0.0503(12) Uani 1 1 d . . . .
H38 H 0.392277 0.410214 0.634167 0.060 Uiso 1 1 calc R . . .
C39 C 0.4361(2) 0.31946(19) 0.60529(19) 0.0361(9) Uani 1 1 d . . . .
C40 C 0.4488(2) 0.27334(19) 0.6636(2) 0.0363(9) Uani 1 1 d . . . .
C41 C 0.4352(2) 0.2740(2) 0.72737(19) 0.0396(10) Uani 1 1 d . . . .
H41 H 0.409174 0.309694 0.748724 0.048 Uiso 1 1 calc R . . .
C42 C 0.4726(2) 0.1892(2) 0.8190(2) 0.0471(11) Uani 1 1 d . . . .
C43 C 0.5390(3) 0.1538(3) 0.8328(2) 0.0641(14) Uani 1 1 d . . . .
H43 H 0.578345 0.143091 0.799446 0.077 Uiso 1 1 calc R . . .
C44 C 0.5476(3) 0.1341(4) 0.8955(3) 0.0794(18) Uani 1 1 d . . . .
C45 C 0.4879(3) 0.1471(3) 0.9426(3) 0.0706(15) Uani 1 1 d . . . .
H45 H 0.493454 0.132597 0.985754 0.085 Uiso 1 1 calc R . . .
C46 C 0.4204(3) 0.1802(3) 0.9297(2) 0.0660(14) Uani 1 1 d . . . .
C47 C 0.4135(3) 0.2027(2) 0.8655(2) 0.0546(12) Uani 1 1 d . . . .
H47 H 0.368320 0.226977 0.854760 0.066 Uiso 1 1 calc R . . .
C48 C 0.3536(3) 0.1907(4) 0.9828(3) 0.089(2) Uani 1 1 d . . . .
C49 C 0.3746(4) 0.1735(6) 1.0491(3) 0.150(4) Uani 1 1 d . . . .
H49A H 0.394729 0.125023 1.056647 0.225 Uiso 1 1 calc GR . . .
H49B H 0.329112 0.179353 1.081173 0.225 Uiso 1 1 calc GR . . .
H49C H 0.413276 0.204983 1.051870 0.225 Uiso 1 1 calc GR . . .
C50 C 0.3265(5) 0.2656(5) 0.9765(4) 0.137(3) Uani 1 1 d . . . .
H50A H 0.368618 0.294447 0.977302 0.205 Uiso 1 1 calc GR . . .
H50B H 0.284937 0.271516 1.011899 0.205 Uiso 1 1 calc GR . . .
H50C H 0.308248 0.280191 0.936082 0.205 Uiso 1 1 calc GR . . .
C51 C 0.2860(4) 0.1521(5) 0.9771(4) 0.143(3) Uani 1 1 d . . . .
H51A H 0.271083 0.169752 0.935718 0.215 Uiso 1 1 calc GR . . .
H51B H 0.243361 0.159595 1.011238 0.215 Uiso 1 1 calc GR . . .
H51C H 0.299775 0.102081 0.980694 0.215 Uiso 1 1 calc GR . . .
C53 C 0.6154(5) 0.0599(4) 0.9791(4) 0.133(3) Uiso 1 1 d . . . .
H53A H 0.665923 0.049601 0.990680 0.199 Uiso 0.5 1 calc R P C 1
H53B H 0.580897 0.078459 1.013532 0.199 Uiso 0.5 1 calc R P C 1
H53C H 0.595561 0.017025 0.972478 0.199 Uiso 0.5 1 calc R P C 1
H53D H 0.609405 0.102174 0.998285 0.199 Uiso 0.5 1 calc R P D 2
H53E H 0.571542 0.030942 0.997061 0.199 Uiso 0.5 1 calc R P D 2
H53F H 0.662112 0.033503 0.988242 0.199 Uiso 0.5 1 calc R P D 2
C59 C 0.5737(2) 0.2059(2) 0.30953(18) 0.0364(9) Uani 1 1 d . . . .
C60 C 0.5438(3) 0.1482(2) 0.2963(2) 0.0491(11) Uani 1 1 d . . . .
H60 H 0.506369 0.122408 0.326878 0.059 Uiso 1 1 calc R . . .
C61 C 0.5699(3) 0.1285(3) 0.2364(2) 0.0594(13) Uani 1 1 d . . . .
C62 C 0.6242(3) 0.1691(2) 0.1937(2) 0.0524(12) Uani 1 1 d . . . .
H62 H 0.642296 0.156170 0.153200 0.063 Uiso 1 1 calc R . . .
C63 C 0.6536(3) 0.2276(2) 0.2069(2) 0.0453(11) Uani 1 1 d . . . .
C64 C 0.6270(2) 0.2451(2) 0.2672(2) 0.0416(10) Uani 1 1 d . . . .
H64 H 0.646013 0.284156 0.278617 0.050 Uiso 1 1 calc R . . .
C65 C 0.7153(3) 0.2703(2) 0.1587(2) 0.0598(13) Uani 1 1 d . . . .
C66 C 0.7924(3) 0.2526(3) 0.1814(3) 0.089(2) Uani 1 1 d . . . .
H66A H 0.788345 0.263882 0.224012 0.133 Uiso 1 1 calc GR . . .
H66B H 0.832045 0.280001 0.151751 0.133 Uiso 1 1 calc GR . . .
H66C H 0.805775 0.202656 0.182768 0.133 Uiso 1 1 calc GR . . .
C67 C 0.7237(5) 0.2534(3) 0.0928(3) 0.111(3) Uani 1 1 d . . . .
H67A H 0.735526 0.203266 0.094338 0.167 Uiso 1 1 calc GR . . .
H67B H 0.764933 0.279853 0.064396 0.167 Uiso 1 1 calc GR . . .
H67C H 0.675930 0.266191 0.076837 0.167 Uiso 1 1 calc GR . . .
C68 C 0.6951(3) 0.3483(2) 0.1569(2) 0.0653(14) Uani 1 1 d . . . .
H68A H 0.646223 0.359964 0.142622 0.098 Uiso 1 1 calc GR . . .
H68B H 0.734861 0.375589 0.127405 0.098 Uiso 1 1 calc GR . . .
H68C H 0.691226 0.359221 0.199672 0.098 Uiso 1 1 calc GR . . .
C69 C 0.5410(4) 0.0626(4) 0.2198(3) 0.098(3) Uani 1 1 d . . . .
C70 C 0.5954(6) -0.0023(4) 0.2458(4) 0.144(4) Uani 1 1 d . . . .
H70A H 0.647490 0.003518 0.222052 0.216 Uiso 1 1 calc GR . . .
H70B H 0.576645 -0.046044 0.240017 0.216 Uiso 1 1 calc GR . . .
H70C H 0.595038 -0.003540 0.291178 0.216 Uiso 1 1 calc GR . . .
C71 C 0.4654(4) 0.0442(4) 0.2567(3) 0.119(3) Uani 1 1 d . . . .
H71A H 0.465444 0.042361 0.302091 0.178 Uiso 1 1 calc GR . . .
H71B H 0.453178 -0.001532 0.249827 0.178 Uiso 1 1 calc GR . . .
H71C H 0.427161 0.079573 0.242874 0.178 Uiso 1 1 calc GR . . .
C72 C 0.5504(4) 0.0655(4) 0.1495(3) 0.119(3) Uani 1 1 d . . . .
H72A H 0.519657 0.105172 0.131224 0.179 Uiso 1 1 calc GR . . .
H72B H 0.533652 0.022054 0.141195 0.179 Uiso 1 1 calc GR . . .
H72C H 0.604143 0.071212 0.130111 0.179 Uiso 1 1 calc GR . . .
C52 C 0.6218(7) 0.1166(7) 0.9151(6) 0.078(3) Uiso 0.5 1 d D P E 1
C54 C 0.6532(13) 0.1612(11) 0.9510(10) 0.205(10) Uiso 0.5 1 d D P E 1
H54A H 0.702401 0.177789 0.926965 0.308 Uiso 0.5 1 calc GR P E 1
H54B H 0.660171 0.134011 0.992443 0.308 Uiso 0.5 1 calc GR P E 1
H54C H 0.617859 0.201285 0.957462 0.308 Uiso 0.5 1 calc GR P E 1
C58 C 0.6767(10) 0.0802(10) 0.8712(8) 0.154(7) Uiso 0.5 1 d D P E 1
H58A H 0.650804 0.044858 0.857420 0.231 Uiso 0.5 1 calc GR P E 1
H58B H 0.717681 0.057442 0.892901 0.231 Uiso 0.5 1 calc GR P E 1
H58C H 0.698267 0.114023 0.833903 0.231 Uiso 0.5 1 calc GR P E 1
C55 C 0.6890(6) 0.1296(5) 0.8763(5) 0.056(2) Uiso 0.5 1 d . P E 2
H55A H 0.692854 0.138202 0.829913 0.084 Uiso 0.5 1 calc GR P E 2
H55B H 0.736552 0.106849 0.887444 0.084 Uiso 0.5 1 calc GR P E 2
H55C H 0.679705 0.174076 0.891834 0.084 Uiso 0.5 1 calc GR P E 2
C56 C 0.6294(6) 0.0167(5) 0.8796(5) 0.061(3) Uiso 0.5 1 d D P E 2
H56A H 0.590068 -0.015668 0.902330 0.091 Uiso 0.5 1 calc GR P E 2
H56B H 0.679834 -0.005685 0.882707 0.091 Uiso 0.5 1 calc GR P E 2
H56C H 0.624361 0.029265 0.834725 0.091 Uiso 0.5 1 calc GR P E 2
C57 C 0.6204(5) 0.0802(5) 0.9082(4) 0.049(2) Uiso 0.5 1 d D P E 2
Cl31 Cl 0.62354(8) 0.42758(6) 0.35964(8) 0.0729(4) Uani 1 1 d . . . .
O31 O 0.5538(2) 0.45547(18) 0.3832(2) 0.0870(13) Uani 1 1 d . . . .
O32 O 0.6453(2) 0.3736(2) 0.4038(3) 0.146(3) Uani 1 1 d . . . .
O33 O 0.6790(2) 0.48045(18) 0.3435(2) 0.0925(14) Uani 1 1 d . . . .
O34 O 0.6222(4) 0.4004(3) 0.3039(3) 0.152(3) Uani 1 1 d . . . .
Cl21 Cl 0.67424(8) 0.79897(7) 0.59138(7) 0.0673(4) Uani 1 1 d . . . .
O21 O 0.6460(2) 0.7725(3) 0.6552(2) 0.1005(14) Uani 1 1 d . . . .
O22 O 0.7378(2) 0.8377(2) 0.5804(2) 0.1033(15) Uani 1 1 d . . . .
O23 O 0.6961(3) 0.7367(2) 0.5613(2) 0.1139(17) Uani 1 1 d . . . .
O24 O 0.61462(19) 0.83792(16) 0.56236(17) 0.0649(9) Uani 1 1 d . . . .
Cl41 Cl 0.92431(6) 0.16119(6) 0.57619(6) 0.0499(3) Uani 1 1 d . . . .
O41 O 0.9112(3) 0.2271(2) 0.5917(3) 0.1201(19) Uani 1 1 d . . . .
O42 O 0.9139(2) 0.1606(3) 0.5138(2) 0.1195(18) Uani 1 1 d . . . .
O43 O 0.8748(2) 0.1139(2) 0.6190(2) 0.0833(12) Uani 1 1 d . . . .
O44 O 1.0004(2) 0.1358(2) 0.58270(18) 0.0778(11) Uani 1 1 d . . . .

loop_
_atom_site_aniso_label
_atom_site_aniso_U_11
_atom_site_aniso_U_22
_atom_site_aniso_U_33
_atom_site_aniso_U_23
_atom_site_aniso_U_13
_atom_site_aniso_U_12
Co02 0.0350(3) 0.0593(4) 0.0398(3) -0.0255(3) -0.0046(3) -0.0071(3)
O101 0.0432(18) 0.0559(17) 0.0444(18) -0.0192(14) -0.0059(15) 0.0013(14)
O102 0.044(2) 0.078(2) 0.074(3) -0.039(2) -0.0081(18) 0.0040(17)
N101 0.061(3) 0.084(3) 0.037(2) -0.031(2) 0.002(2) -0.033(2)
N102 0.047(2) 0.046(2) 0.044(2) -0.0218(17) -0.0129(19) -0.0046(17)
N103 0.052(2) 0.061(2) 0.047(2) -0.0287(19) -0.012(2) -0.0033(18)
N104 0.052(2) 0.064(2) 0.046(2) -0.0295(19) -0.009(2) -0.0048(19)
N105 0.040(2) 0.063(2) 0.042(2) -0.0299(19) -0.0062(18) -0.0057(17)
N106 0.0269(18) 0.056(2) 0.038(2) -0.0248(16) -0.0052(16) -0.0037(15)
N107 0.0327(19) 0.061(2) 0.033(2) -0.0246(17) -0.0026(17) -0.0050(16)
N108 0.038(2) 0.053(2) 0.038(2) -0.0236(16) 0.0022(17) -0.0094(16)
N109 0.0285(18) 0.056(2) 0.034(2) -0.0251(17) 0.0021(16) -0.0077(15)
C101 0.063(4) 0.131(5) 0.058(4) -0.049(4) 0.015(3) -0.049(4)
C102 0.116(7) 0.195(9) 0.070(5) -0.052(5) 0.039(5) -0.110(7)
C103 0.186(11) 0.182(9) 0.052(4) -0.003(5) 0.008(6) -0.113(8)
C104 0.120(6) 0.128(6) 0.057(4) 0.003(4) -0.007(4) -0.073(5)
C105 0.092(4) 0.072(3) 0.041(3) -0.014(3) -0.014(3) -0.041(3)
C106 0.083(4) 0.046(3) 0.050(3) -0.012(2) -0.025(3) -0.021(3)
C107 0.121(6) 0.049(3) 0.090(5) 0.010(3) -0.057(5) -0.023(3)
C108 0.088(5) 0.054(3) 0.140(6) -0.002(4) -0.072(5) 0.000(3)
C109 0.073(4) 0.043(3) 0.112(5) -0.017(3) -0.040(4) 0.007(3)
C110 0.047(3) 0.046(3) 0.056(3) -0.025(2) -0.017(2) 0.002(2)
C111 0.036(2) 0.047(2) 0.054(3) -0.019(2) -0.009(2) 0.0056(19)
C112 0.032(2) 0.059(3) 0.054(3) -0.022(2) -0.001(2) 0.009(2)
C113 0.032(2) 0.059(3) 0.052(3) -0.020(2) 0.003(2) -0.003(2)
C114 0.025(2) 0.050(2) 0.036(2) -0.0116(19) 0.0043(19) -0.0060(18)
C115 0.026(2) 0.048(2) 0.048(3) -0.009(2) 0.001(2) -0.0030(18)
C116 0.029(2) 0.056(3) 0.038(2) -0.008(2) -0.001(2) -0.0081(19)
C117 0.025(2) 0.046(2) 0.042(3) -0.0125(19) 0.011(2) -0.0072(18)
C118 0.028(2) 0.051(2) 0.041(3) -0.0105(19) -0.005(2) -0.0022(18)
C119 0.029(2) 0.053(3) 0.041(3) -0.012(2) -0.003(2) -0.0025(19)
C120 0.042(3) 0.053(3) 0.048(3) -0.017(2) -0.004(2) 0.002(2)
C121 0.054(3) 0.059(3) 0.059(3) -0.030(2) -0.005(3) -0.004(2)
C122 0.058(3) 0.065(3) 0.069(4) -0.034(3) -0.007(3) 0.014(3)
C123 0.049(3) 0.083(4) 0.065(4) -0.035(3) -0.012(3) 0.021(3)
C124 0.036(3) 0.089(4) 0.078(4) -0.055(3) 0.013(3) -0.003(3)
C125 0.034(3) 0.139(5) 0.099(5) -0.080(4) 0.010(3) -0.007(3)
C126 0.055(4) 0.203(9) 0.125(7) -0.124(7) 0.045(5) -0.051(6)
C127 0.080(5) 0.162(8) 0.127(7) -0.106(6) 0.080(5) -0.080(6)
C128 0.081(5) 0.112(5) 0.105(5) -0.075(4) 0.065(4) -0.042(4)
C129 0.046(3) 0.098(4) 0.081(4) -0.058(4) 0.038(3) -0.026(3)
C130 0.154(8) 0.231(10) 0.185(9) -0.170(8) 0.130(7) -0.138(8)
C131 0.034(3) 0.150(6) 0.107(5) -0.091(5) 0.003(3) -0.015(3)
C132 0.053(4) 0.141(6) 0.108(5) -0.080(5) 0.012(4) -0.039(4)
C133 0.047(3) 0.063(3) 0.050(3) -0.024(2) -0.017(2) -0.004(2)
C134 0.032(2) 0.062(3) 0.040(2) -0.028(2) -0.005(2) -0.004(2)
C135 0.026(2) 0.062(3) 0.038(2) -0.021(2) -0.006(2) 0.0000(19)
C136 0.040(3) 0.068(3) 0.039(3) -0.029(2) -0.012(2) 0.003(2)
C137 0.034(2) 0.056(3) 0.045(3) -0.021(2) -0.008(2) 0.0041(19)
C138 0.025(2) 0.064(3) 0.045(3) -0.031(2) -0.007(2) -0.0014(19)
C139 0.019(2) 0.056(3) 0.038(2) -0.026(2) 0.0008(18) -0.0022(17)
C140 0.022(2) 0.054(3) 0.037(2) -0.0197(19) -0.0018(18) -0.0087(18)
C141 0.027(2) 0.054(2) 0.031(2) -0.0160(19) 0.0018(18) -0.0085(18)
C142 0.039(2) 0.057(3) 0.030(2) -0.022(2) 0.000(2) -0.001(2)
C143 0.073(4) 0.055(3) 0.039(3) -0.022(2) -0.004(3) -0.008(2)
C144 0.091(4) 0.062(3) 0.041(3) -0.022(2) -0.009(3) 0.000(3)
C145 0.069(4) 0.077(3) 0.041(3) -0.030(3) -0.022(3) 0.011(3)
C146 0.043(3) 0.065(3) 0.040(3) -0.029(2) -0.011(2) 0.008(2)
C147 0.028(2) 0.064(3) 0.035(2) -0.026(2) -0.0041(19) -0.0028(19)
C148 0.044(3) 0.082(3) 0.061(3) -0.045(3) -0.023(3) 0.006(2)
C149 0.119(6) 0.210(8) 0.083(5) -0.067(5) -0.028(5) -0.068(6)
C150 0.090(5) 0.177(7) 0.113(6) -0.097(6) 0.031(4) -0.056(5)
C151 0.168(8) 0.078(5) 0.372(16) -0.078(7) -0.199(10) 0.010(5)
C159 0.055(3) 0.065(3) 0.051(3) -0.034(2) -0.018(3) 0.004(2)
C160 0.055(3) 0.063(3) 0.047(3) -0.026(2) -0.013(2) -0.004(2)
C161 0.055(3) 0.062(3) 0.053(3) -0.031(2) -0.022(3) 0.005(2)
C162 0.065(3) 0.061(3) 0.067(4) -0.035(3) -0.026(3) 0.001(3)
C163 0.061(3) 0.070(3) 0.049(3) -0.032(2) -0.005(3) 0.005(3)
C164 0.058(3) 0.064(3) 0.057(3) -0.032(2) -0.010(3) -0.006(2)
C165 0.094(5) 0.087(4) 0.060(4) -0.039(3) 0.003(3) 0.002(3)
C166 0.105(5) 0.104(5) 0.081(5) -0.042(4) 0.017(4) -0.003(4)
C167 0.176(8) 0.096(5) 0.059(4) -0.013(3) -0.027(5) -0.002(5)
C168 0.285(13) 0.094(5) 0.088(5) -0.041(4) 0.099(7) -0.091(7)
Co01 0.0249(3) 0.0411(3) 0.0376(3) -0.0145(2) 0.0022(2) 0.0005(2)
O1 0.070(2) 0.069(2) 0.063(2) -0.0291(18) -0.024(2) 0.0142(17)
O2 0.104(4) 0.104(3) 0.115(4) -0.029(3) -0.012(3) 0.025(3)
N2 0.0312(19) 0.050(2) 0.038(2) -0.0141(16) 0.0063(16) -0.0039(15)
N1 0.0312(19) 0.0424(19) 0.0326(19) -0.0127(15) 0.0060(16) -0.0068(15)
N3 0.0353(19) 0.0378(18) 0.036(2) -0.0111(15) 0.0005(16) -0.0005(15)
N4 0.0302(18) 0.0368(17) 0.0333(19) -0.0031(15) 0.0042(16) -0.0001(14)
N5 0.0262(17) 0.0335(17) 0.0356(19) -0.0091(14) 0.0025(15) -0.0034(13)
N6 0.0349(19) 0.0361(17) 0.0321(19) -0.0114(14) 0.0053(16) 0.0011(14)
N7 0.0231(17) 0.0369(18) 0.047(2) -0.0099(16) -0.0042(16) 0.0004(14)
N8 0.032(2) 0.048(2) 0.047(2) -0.0086(18) -0.0065(18) -0.0017(16)
N9 0.0207(18) 0.054(2) 0.043(2) -0.0034(17) -0.0031(16) 0.0009(15)
C1 0.033(2) 0.063(3) 0.049(3) -0.024(2) 0.004(2) -0.002(2)
C2 0.034(3) 0.078(4) 0.060(3) -0.016(3) -0.003(2) 0.004(2)
C3 0.041(3) 0.061(3) 0.060(3) -0.009(2) -0.001(2) 0.006(2)
C4 0.044(3) 0.045(2) 0.049(3) -0.003(2) 0.005(2) -0.004(2)
C5 0.035(2) 0.047(2) 0.029(2) -0.0047(18) 0.0082(19) -0.0015(19)
C6 0.035(2) 0.044(2) 0.031(2) -0.0095(18) 0.0069(19) -0.0044(19)
C7 0.039(3) 0.045(2) 0.040(2) -0.0130(19) 0.011(2) -0.0050(19)
C8 0.046(3) 0.047(3) 0.053(3) -0.015(2) 0.007(2) -0.015(2)
C9 0.034(2) 0.050(3) 0.050(3) -0.016(2) 0.007(2) -0.013(2)
C10 0.032(2) 0.048(2) 0.036(2) -0.0141(19) 0.0078(19) -0.0087(19)
C11 0.030(2) 0.044(2) 0.053(3) -0.017(2) 0.002(2) -0.0109(18)
C12 0.034(2) 0.050(2) 0.053(3) -0.021(2) -0.003(2) -0.0067(19)
C13 0.031(2) 0.049(2) 0.057(3) -0.010(2) -0.009(2) -0.0013(19)
C14 0.029(2) 0.040(2) 0.050(3) -0.015(2) -0.002(2) 0.0027(17)
C15 0.041(3) 0.040(2) 0.057(3) -0.006(2) -0.002(2) -0.0028(19)
C16 0.048(3) 0.051(3) 0.041(3) -0.004(2) -0.003(2) 0.005(2)
C17 0.038(3) 0.059(3) 0.053(3) -0.020(2) -0.008(2) 0.009(2)
C18 0.059(3) 0.039(2) 0.070(3) -0.013(2) -0.024(3) 0.000(2)
C19 0.050(3) 0.046(3) 0.058(3) -0.003(2) -0.018(3) 0.002(2)
C20 0.081(5) 0.082(4) 0.117(6) -0.054(4) -0.023(4) 0.006(4)
C21 0.092(6) 0.083(5) 0.157(8) -0.038(5) -0.017(5) 0.021(4)
C22 0.096(5) 0.116(5) 0.093(5) -0.042(4) -0.029(5) 0.003(4)
C23 0.097(5) 0.085(4) 0.095(5) -0.042(4) -0.006(4) -0.007(4)
C24 0.066(4) 0.063(3) 0.096(5) -0.021(3) -0.002(4) -0.011(3)
C25 0.073(4) 0.052(3) 0.071(4) -0.009(3) -0.001(3) -0.010(3)
C26 0.078(4) 0.074(4) 0.087(4) -0.021(3) 0.006(4) -0.040(3)
C27 0.046(3) 0.065(3) 0.098(5) -0.028(3) -0.005(3) -0.005(3)
C28 0.057(4) 0.082(4) 0.077(4) -0.023(3) -0.013(3) 0.001(3)
C29 0.085(5) 0.096(4) 0.062(4) -0.014(3) -0.010(4) -0.032(4)
C30 0.056(4) 0.117(5) 0.119(6) -0.067(4) -0.010(4) -0.002(3)
C31 0.061(4) 0.105(4) 0.100(5) -0.058(4) -0.018(4) 0.008(3)
C32 0.029(3) 0.076(3) 0.087(4) -0.024(3) -0.001(3) -0.006(2)
C33 0.039(2) 0.034(2) 0.037(2) -0.0012(17) 0.005(2) -0.0006(18)
C34 0.029(2) 0.037(2) 0.033(2) -0.0051(17) 0.0082(18) -0.0051(17)
C35 0.036(2) 0.035(2) 0.041(2) -0.0116(18) 0.003(2) -0.0013(18)
C36 0.058(3) 0.039(2) 0.039(3) -0.0038(19) 0.008(2) 0.008(2)
C37 0.070(4) 0.039(2) 0.058(3) -0.010(2) 0.011(3) 0.012(2)
C38 0.063(3) 0.038(2) 0.045(3) -0.014(2) 0.008(2) 0.000(2)
C39 0.035(2) 0.032(2) 0.037(2) -0.0083(17) 0.0084(19) -0.0025(17)
C40 0.029(2) 0.037(2) 0.041(2) -0.0131(18) 0.0080(19) -0.0060(17)
C41 0.030(2) 0.052(2) 0.035(2) -0.0135(19) 0.0073(19) -0.0019(19)
C42 0.032(2) 0.070(3) 0.035(2) -0.003(2) -0.001(2) -0.003(2)
C43 0.029(3) 0.110(4) 0.049(3) -0.012(3) -0.004(2) 0.012(3)
C44 0.038(3) 0.141(5) 0.049(3) 0.000(3) -0.008(3) 0.015(3)
C45 0.046(3) 0.117(4) 0.043(3) 0.000(3) -0.012(3) 0.007(3)
C46 0.048(3) 0.094(4) 0.041(3) 0.005(3) 0.008(3) 0.005(3)
C47 0.033(3) 0.071(3) 0.050(3) 0.003(2) 0.000(2) 0.004(2)
C48 0.055(4) 0.142(6) 0.048(3) 0.012(4) 0.009(3) 0.018(4)
C49 0.082(5) 0.291(12) 0.051(4) -0.008(6) 0.014(4) 0.033(6)
C50 0.125(7) 0.190(9) 0.080(5) -0.047(6) 0.022(5) 0.038(6)
C51 0.064(5) 0.252(11) 0.104(6) -0.026(6) 0.025(4) -0.052(6)
C59 0.033(2) 0.045(2) 0.028(2) -0.0087(18) 0.0019(19) 0.0033(18)
C60 0.046(3) 0.067(3) 0.031(2) -0.013(2) 0.011(2) -0.015(2)
C61 0.063(3) 0.073(3) 0.043(3) -0.022(2) 0.011(3) -0.026(3)
C62 0.056(3) 0.068(3) 0.029(2) -0.017(2) 0.014(2) -0.012(2)
C63 0.043(3) 0.047(2) 0.039(3) -0.007(2) 0.010(2) -0.003(2)
C64 0.042(3) 0.039(2) 0.038(2) -0.0080(18) 0.007(2) -0.0016(19)
C65 0.069(4) 0.052(3) 0.049(3) -0.009(2) 0.018(3) -0.011(2)
C66 0.047(3) 0.075(4) 0.118(6) 0.006(3) 0.031(3) -0.011(3)
C67 0.171(7) 0.099(5) 0.048(3) -0.024(3) 0.056(4) -0.065(5)
C68 0.068(4) 0.056(3) 0.059(3) -0.001(2) 0.016(3) -0.008(3)
C69 0.124(6) 0.118(5) 0.054(3) -0.052(3) 0.045(4) -0.086(5)
C70 0.227(11) 0.076(5) 0.135(7) -0.046(5) -0.004(7) -0.045(6)
C71 0.118(6) 0.167(7) 0.082(5) -0.062(5) 0.030(4) -0.097(5)
C72 0.121(6) 0.175(7) 0.075(4) -0.069(5) 0.030(4) -0.094(6)
Cl31 0.0645(9) 0.0467(7) 0.0999(11) -0.0345(7) 0.0285(8) -0.0102(6)
O31 0.064(3) 0.062(2) 0.123(4) -0.025(2) 0.019(2) -0.0002(19)
O32 0.058(3) 0.070(3) 0.279(8) 0.049(4) -0.027(4) -0.018(2)
O33 0.075(3) 0.055(2) 0.132(4) -0.031(2) 0.040(3) -0.0183(19)
O34 0.193(6) 0.128(4) 0.136(5) -0.092(4) 0.065(4) -0.081(4)
Cl21 0.0526(8) 0.0732(8) 0.0688(9) 0.0027(7) -0.0032(7) -0.0131(6)
O21 0.059(3) 0.173(4) 0.065(3) 0.002(3) -0.014(2) -0.027(3)
O22 0.048(2) 0.093(3) 0.160(5) 0.002(3) -0.011(3) -0.021(2)
O23 0.141(4) 0.077(3) 0.135(4) -0.040(3) -0.049(4) 0.034(3)
O24 0.057(2) 0.0528(19) 0.083(3) -0.0027(17) -0.017(2) -0.0070(16)
Cl41 0.0376(6) 0.0591(7) 0.0577(7) -0.0201(6) -0.0097(6) -0.0041(5)
O41 0.092(3) 0.066(3) 0.204(6) -0.064(3) 0.003(3) 0.002(2)
O42 0.064(3) 0.241(6) 0.065(3) -0.037(3) -0.030(2) -0.009(3)
O43 0.081(3) 0.085(3) 0.091(3) -0.021(2) -0.018(2) -0.023(2)
O44 0.050(2) 0.107(3) 0.074(3) -0.014(2) -0.016(2) 0.017(2)

loop_
_atom_type_symbol
_atom_type_description
_atom_type_scat_dispersion_real
_atom_type_scat_dispersion_imag
_atom_type_scat_source
C C 0.0033 0.0016 'International Tables Vol C Tables 4.2.6.8 and 6.1.1.4'
H H 0.0000 0.0000 'International Tables Vol C Tables 4.2.6.8 and 6.1.1.4'
Cl Cl 0.1484 0.1585 'International Tables Vol C Tables 4.2.6.8 and 6.1.1.4'
Co Co 0.3494 0.9721 'International Tables Vol C Tables 4.2.6.8 and 6.1.1.4'
N N 0.0061 0.0033 'International Tables Vol C Tables 4.2.6.8 and 6.1.1.4'
O O 0.0106 0.0060 'International Tables Vol C Tables 4.2.6.8 and 6.1.1.4'

loop_
_geom_angle_atom_site_label_1
_geom_angle_atom_site_label_2
_geom_angle_atom_site_label_3
_geom_angle
N101 Co02 N105 102.51(14)
N101 Co02 N106 147.12(16)
N101 Co02 N107 100.66(14)
N102 Co02 N101 81.10(17)
N102 Co02 N105 109.65(14)
N102 Co02 N106 130.33(14)
N102 Co02 N107 87.75(13)
N105 Co02 N106 77.92(13)
N105 Co02 N107 152.84(15)
N106 Co02 N107 74.93(13)
C117 O101 C120 116.7(3)
C124 O102 C123 118.3(4)
C101 N101 Co02 127.0(5)
C101 N101 C105 119.4(5)
C105 N101 Co02 113.3(3)
C106 N102 Co02 113.4(3)
C106 N102 C110 121.2(4)
C110 N102 Co02 125.2(3)
N104 N103 C133 111.7(3)
N104 N103 C159 119.9(4)
C133 N103 C159 128.3(4)
N105 N104 N103 106.4(3)
N104 N105 Co02 135.7(3)
N104 N105 C134 109.8(3)
C134 N105 Co02 114.1(3)
C135 N106 Co02 118.3(3)
C135 N106 C139 119.9(4)
C139 N106 Co02 121.1(3)
N108 N107 Co02 133.3(3)
N108 N107 C140 110.5(3)
C140 N107 Co02 115.9(3)
N107 N108 N109 105.6(3)
N108 N109 C141 112.0(3)
N108 N109 C142 118.3(3)
C141 N109 C142 129.6(3)
N101 C101 C102 119.8(8)
N101 C101 C132 116.8(6)
C102 C101 C132 123.4(7)
C101 C102 H102 120.4
C103 C102 C101 119.2(8)
C103 C102 H102 120.4
C102 C103 H103 119.5
C104 C103 C102 120.9(7)
C104 C103 H103 119.5
C103 C104 H104 120.5
C103 C104 C105 119.1(8)
C105 C104 H104 120.5
N101 C105 C106 114.2(4)
C104 C105 N101 121.3(6)
C104 C105 C106 124.4(6)
N102 C106 C105 117.0(5)
N102 C106 C107 119.3(5)
C107 C106 C105 123.7(5)
C106 C107 H107 120.8
C108 C107 C106 118.5(5)
C108 C107 H107 120.8
C107 C108 H108 119.3
C109 C108 C107 121.4(5)
C109 C108 H108 119.3
C108 C109 H109 120.2
C108 C109 C110 119.6(6)
C110 C109 H109 120.2
N102 C110 C109 119.8(5)
N102 C110 C111 116.8(4)
C109 C110 C111 123.4(5)
C110 C111 H11A 108.4
C110 C111 H11B 108.4
C110 C111 C112 115.4(4)
H11A C111 H11B 107.5
C112 C111 H11A 108.4
C112 C111 H11B 108.4
C111 C112 H11C 109.0
C111 C112 H11D 109.0
H11C C112 H11D 107.8
C113 C112 C111 113.1(3)
C113 C112 H11C 109.0
C113 C112 H11D 109.0
C112 C113 H11E 109.1
C112 C113 H11F 109.1
H11E C113 H11F 107.8
C114 C113 C112 112.6(4)
C114 C113 H11E 109.1
C114 C113 H11F 109.1
C115 C114 C113 121.8(4)
C115 C114 C119 117.5(4)
C119 C114 C113 120.7(4)
C114 C115 H115 119.1
C116 C115 C114 121.8(4)
C116 C115 H115 119.1
C115 C116 H116 120.4
C115 C116 C117 119.2(4)
C117 C116 H116 120.4
O101 C117 C116 115.0(4)
C118 C117 O101 124.5(4)
C118 C117 C116 120.5(4)
C117 C118 H118 120.6
C117 C118 C119 118.7(4)
C119 C118 H118 120.6
C114 C119 C118 122.3(4)
C114 C119 H119 118.9
C118 C119 H119 118.9
O101 C120 H12A 110.0
O101 C120 H12B 110.0
O101 C120 C121 108.2(4)
H12A C120 H12B 108.4
C121 C120 H12A 110.0
C121 C120 H12B 110.0
C120 C121 H12C 109.0
C120 C121 H12D 109.0
C120 C121 C122 113.0(4)
H12C C121 H12D 107.8
C122 C121 H12C 109.0
C122 C121 H12D 109.0
C121 C122 H12E 108.6
C121 C122 H12F 108.6
H12E C122 H12F 107.6
C123 C122 C121 114.7(4)
C123 C122 H12E 108.6
C123 C122 H12F 108.6
O102 C123 C122 108.9(4)
O102 C123 H12G 109.9
O102 C123 H12H 109.9
C122 C123 H12G 109.9
C122 C123 H12H 109.9
H12G C123 H12H 108.3
O102 C124 C125 124.2(6)
O102 C124 C129 115.8(5)
C129 C124 C125 120.0(6)
C124 C125 H125 120.7
C124 C125 C126 118.6(8)
C126 C125 H125 120.7
C125 C126 H126 119.2
C127 C126 C125 121.7(8)
C127 C126 H126 119.2
C126 C127 C128 118.6(7)
C126 C127 C130 121.1(10)
C128 C127 C130 120.0(11)
C127 C128 H128 119.9
C127 C128 C129 120.1(8)
C129 C128 H128 119.9
C124 C129 C128 120.9(7)
C124 C129 H129 119.6
C128 C129 H129 119.6
C127 C130 H13A 108.7
C127 C130 H13B 108.7
H13A C130 H13B 107.6
C131 C130 C127 114.2(6)
C131 C130 H13A 108.7
C131 C130 H13B 108.7
C130 C131 H13C 108.1
C130 C131 H13D 108.1
C130 C131 C132 116.8(6)
H13C C131 H13D 107.3
C132 C131 H13C 108.1
C132 C131 H13D 108.1
C101 C132 C131 111.9(5)
C101 C132 H13E 109.2
C101 C132 H13F 109.2
C131 C132 H13E 109.2
C131 C132 H13F 109.2
H13E C132 H13F 107.9
N103 C133 H133 127.6
N103 C133 C134 104.8(4)
C134 C133 H133 127.6
N105 C134 C133 107.3(4)
N105 C134 C135 117.3(4)
C133 C134 C135 135.4(4)
N106 C135 C134 111.6(4)
N106 C135 C136 121.7(4)
C136 C135 C134 126.6(4)
C135 C136 H136 120.8
C135 C136 C137 118.5(4)
C137 C136 H136 120.8
C136 C137 H137 120.1
C138 C137 C136 119.8(4)
C138 C137 H137 120.1
C137 C138 H138 120.7
C139 C138 C137 118.6(4)
C139 C138 H138 120.7
N106 C139 C138 121.4(4)
N106 C139 C140 111.3(4)
C138 C139 C140 127.3(3)
N107 C140 C139 116.2(3)
N107 C140 C141 107.7(4)
C141 C140 C139 136.2(4)
N109 C141 C140 104.2(4)
N109 C141 H141 127.9
C140 C141 H141 127.9
C143 C142 N109 117.0(4)
C147 C142 N109 119.3(4)
C147 C142 C143 123.8(4)
C142 C143 H143 120.0
C144 C143 C142 119.9(4)
C144 C143 H143 120.0
C143 C144 C145 116.2(5)
C143 C144 C152 121.0(5)
C145 C144 C152 122.8(4)
C144 C145 H145 117.8
C146 C145 C144 124.4(4)
C146 C145 H145 117.8
C145 C146 C147 117.2(4)
C145 C146 C148 123.3(4)
C147 C146 C148 119.4(4)
C142 C147 C146 118.4(4)
C142 C147 H147 120.8
C146 C147 H147 120.8
C146 C148 C149 110.0(5)
C150 C148 C146 108.9(4)
C150 C148 C149 105.9(5)
C151 C148 C146 110.6(4)
C151 C148 C149 110.0(6)
C151 C148 C150 111.4(7)
C148 C149 H14A 109.5
C148 C149 H14B 109.5
C148 C149 H14C 109.5
H14A C149 H14B 109.5
H14A C149 H14C 109.5
H14B C149 H14C 109.5
C148 C150 H15A 109.5
C148 C150 H15B 109.5
C148 C150 H15C 109.5
H15A C150 H15B 109.5
H15A C150 H15C 109.5
H15B C150 H15C 109.5
C148 C151 H15D 109.5
C148 C151 H15E 109.5
C148 C151 H15F 109.5
H15D C151 H15E 109.5
H15D C151 H15F 109.5
H15E C151 H15F 109.5
C144 C152 C157 100.4(8)
C144 C152 C156 106.2(6)
C153 C152 C144 110.9(7)
C153 C152 C155 113.9(10)
C153 C152 C157 106.2(10)
C155 C152 C144 114.8(8)
C155 C152 C157 109.4(10)
C154 C152 C144 108.9(7)
C154 C152 C156 109.8(8)
C158 C152 C144 114.4(7)
C158 C152 C154 102.0(9)
C158 C152 C156 115.4(8)
C160 C159 N103 118.4(4)
C160 C159 C164 123.3(4)
C164 C159 N103 118.3(4)
C159 C160 H160 120.5
C159 C160 C161 119.0(5)
C161 C160 H160 120.5
C160 C161 C169 120.0(5)
C162 C161 C160 117.8(5)
C162 C161 C169 122.1(4)
C161 C162 H162 117.7
C161 C162 C163 124.5(4)
C163 C162 H162 117.7
C162 C163 C164 117.4(5)
C162 C163 C165 121.3(4)
C164 C163 C165 121.3(5)
C159 C164 C163 118.1(5)
C159 C164 H164 121.0
C163 C164 H164 121.0
C163 C165 C166 106.7(5)
C167 C165 C163 109.8(5)
C167 C165 C166 105.4(5)
C168 C165 C163 113.5(5)
C168 C165 C166 107.6(6)
C168 C165 C167 113.3(7)
C165 C166 H16A 109.5
C165 C166 H16B 109.5
C165 C166 H16C 109.5
H16A C166 H16B 109.5
H16A C166 H16C 109.5
H16B C166 H16C 109.5
C165 C167 H16D 109.5
C165 C167 H16E 109.5
C165 C167 H16F 109.5
H16D C167 H16E 109.5
H16D C167 H16F 109.5
H16E C167 H16F 109.5
C165 C168 H16G 109.5
C165 C168 H16H 109.5
C165 C168 H16I 109.5
H16G C168 H16H 109.5
H16G C168 H16I 109.5
H16H C168 H16I 109.5
C161 C169 C170 109.1(5)
C161 C169 C173 102.0(6)
C161 C169 C175 112.2(6)
C172 C169 C161 110.5(5)
C172 C169 C170 102.1(6)
C174 C169 C161 114.9(6)
C174 C169 C170 109.9(7)
C174 C169 C172 109.4(7)
C171 C169 C161 118.0(8)
C171 C169 C173 106.6(10)
C171 C169 C175 116.4(10)
C175 C169 C173 98.1(7)
C152 C153 H15G 109.5
C152 C153 H15H 109.5
C152 C153 H15I 109.5
H15G C153 H15H 109.5
H15G C153 H15I 109.5
H15H C153 H15I 109.5
C152 C155 H15J 109.5
C152 C155 H15K 109.5
C152 C155 H15L 109.5
H15J C155 H15K 109.5
H15J C155 H15L 109.5
H15K C155 H15L 109.5
C152 C157 H15M 109.5
C152 C157 H15N 109.5
C152 C157 H15O 109.5
H15M C157 H15N 109.5
H15M C157 H15O 109.5
H15N C157 H15O 109.5
C169 C170 H17A 109.5
C169 C170 H17B 109.5
C169 C170 H17C 109.5
H17A C170 H17B 109.5
H17A C170 H17C 109.5
H17B C170 H17C 109.5
C169 C172 H17D 109.5
C169 C172 H17E 109.5
C169 C172 H17F 109.5
H17D C172 H17E 109.5
H17D C172 H17F 109.5
H17E C172 H17F 109.5
C169 C174 H17G 109.5
C169 C174 H17H 109.5
C169 C174 H17I 109.5
H17G C174 H17H 109.5
H17G C174 H17I 109.5
H17H C174 H17I 109.5
C152 C154 H15P 109.5
C152 C154 H15Q 109.5
C152 C154 H15R 109.5
H15P C154 H15Q 109.5
H15P C154 H15R 109.5
H15Q C154 H15R 109.5
C152 C156 H15S 109.5
C152 C156 H15T 109.5
C152 C156 H15U 109.5
H15S C156 H15T 109.5
H15S C156 H15U 109.5
H15T C156 H15U 109.5
C152 C158 H15V 109.5
C152 C158 H15W 109.5
C152 C158 H15X 109.5
H15V C158 H15W 109.5
H15V C158 H15X 109.5
H15W C158 H15X 109.5
C169 C171 H17J 109.5
C169 C171 H17K 109.5
C169 C171 H17L 109.5
H17J C171 H17K 109.5
H17J C171 H17L 109.5
H17K C171 H17L 109.5
C169 C173 H17M 109.5
C169 C173 H17N 109.5
C169 C173 H17O 109.5
H17M C173 H17N 109.5
H17M C173 H17O 109.5
H17N C173 H17O 109.5
C169 C175 H17P 109.5
C169 C175 H17Q 109.5
C169 C175 H17R 109.5
H17P C175 H17Q 109.5
H17P C175 H17R 109.5
H17Q C175 H17R 109.5
N2 Co01 N1 81.08(13)
N2 Co01 N5 98.66(13)
N2 Co01 N7 98.51(13)
N5 Co01 N1 95.56(12)
N6 Co01 N2 163.22(14)
N6 Co01 N1 115.70(13)
N6 Co01 N5 80.55(13)
N6 Co01 N7 80.13(13)
N7 Co01 N1 96.89(13)
N7 Co01 N5 160.14(13)
C17 O1 C20 117.5(4)
C24 O2 C23 120.3(5)
C1 N2 Co01 123.9(3)
C5 N2 Co01 115.9(3)
C5 N2 C1 120.1(4)
C6 N1 Co01 110.7(3)
C10 N1 Co01 129.9(3)
C10 N1 C6 119.2(3)
N4 N3 C33 112.0(3)
N4 N3 C59 121.8(3)
C33 N3 C59 126.2(3)
N5 N4 N3 105.3(3)
N4 N5 Co01 135.4(2)
N4 N5 C34 110.3(3)
C34 N5 Co01 114.1(2)
C35 N6 Co01 118.9(2)
C39 N6 Co01 119.6(3)
C39 N6 C35 120.9(3)
N8 N7 Co01 134.0(3)
N8 N7 C40 111.0(3)
C40 N7 Co01 114.9(3)
N7 N8 N9 105.1(3)
N8 N9 C42 120.2(3)
C41 N9 N8 111.8(3)
C41 N9 C42 128.0(4)
N2 C1 C2 120.1(4)
N2 C1 C32 119.4(4)
C2 C1 C32 120.3(4)
C1 C2 H2 120.2
C3 C2 C1 119.7(4)
C3 C2 H2 120.2
C2 C3 H3 120.1
C2 C3 C4 119.9(4)
C4 C3 H3 120.1
C3 C4 H4 120.5
C3 C4 C5 118.9(4)
C5 C4 H4 120.5
N2 C5 C4 121.2(4)
N2 C5 C6 115.2(3)
C4 C5 C6 123.5(4)
N1 C6 C5 115.5(3)
N1 C6 C7 122.5(4)
C7 C6 C5 121.9(4)
C6 C7 H7 120.7
C6 C7 C8 118.6(4)
C8 C7 H7 120.7
C7 C8 H8 120.4
C9 C8 C7 119.2(4)
C9 C8 H8 120.4
C8 C9 H9 119.9
C8 C9 C10 120.2(4)
C10 C9 H9 119.9
N1 C10 C9 120.3(4)
N1 C10 C11 117.0(3)
C9 C10 C11 122.7(4)
C10 C11 H11G 108.4
C10 C11 H11H 108.4
C10 C11 C12 115.4(3)
H11G C11 H11H 107.5
C12 C11 H11G 108.4
C12 C11 H11H 108.4
C11 C12 H12I 109.2
C11 C12 H12J 109.2
H12I C12 H12J 107.9
C13 C12 C11 112.1(3)
C13 C12 H12I 109.2
C13 C12 H12J 109.2
C12 C13 H13G 108.6
C12 C13 H13H 108.6
H13G C13 H13H 107.6
C14 C13 C12 114.7(3)
C14 C13 H13G 108.6
C14 C13 H13H 108.6
C15 C14 C13 122.0(4)
C15 C14 C19 117.0(4)
C19 C14 C13 121.1(4)
C14 C15 H15 118.9
C14 C15 C16 122.3(4)
C16 C15 H15 118.9
C15 C16 H16 120.2
C17 C16 C15 119.7(4)
C17 C16 H16 120.2
O1 C17 C16 115.4(4)
O1 C17 C18 125.0(4)
C18 C17 C16 119.6(4)
C17 C18 H18 120.2
C17 C18 C19 119.7(4)
C19 C18 H18 120.2
C14 C19 H19 119.1
C18 C19 C14 121.8(4)
C18 C19 H19 119.1
O1 C20 H20 123.5
O1 C20 C21 113.1(6)
C21 C20 H20 123.5
C20 C21 H21A 107.8
C20 C21 H21B 107.8
C20 C21 C22 117.9(7)
H21A C21 H21B 107.2
C22 C21 H21A 107.8
C22 C21 H21B 107.8
C21 C22 H22A 109.2
C21 C22 H22B 109.2
H22A C22 H22B 107.9
C23 C22 C21 112.1(6)
C23 C22 H22A 109.2
C23 C22 H22B 109.2
O2 C23 C22 112.8(5)
O2 C23 H23A 109.0
O2 C23 H23B 109.0
C22 C23 H23A 109.0
C22 C23 H23B 109.0
H23A C23 H23B 107.8
C25 C24 O2 114.9(6)
C25 C24 C29 122.1(6)
C29 C24 O2 122.9(6)
C24 C25 H25 120.4
C24 C25 C26 119.2(6)
C26 C25 H25 120.4
C25 C26 H26 119.3
C25 C26 C27 121.4(6)
C27 C26 H26 119.3
C26 C27 C30 121.4(6)
C28 C27 C26 115.8(5)
C28 C27 C30 122.8(6)
C27 C28 H28 117.3
C27 C28 C29 125.5(6)
C29 C28 H28 117.3
C24 C29 C28 115.9(6)
C24 C29 H29 122.0
C28 C29 H29 122.0
C27 C30 H30A 108.5
C27 C30 H30B 108.5
C27 C30 C31 115.1(5)
H30A C30 H30B 107.5
C31 C30 H30A 108.5
C31 C30 H30B 108.5
C30 C31 H31A 108.4
C30 C31 H31B 108.4
C30 C31 C32 115.4(6)
H31A C31 H31B 107.5
C32 C31 H31A 108.4
C32 C31 H31B 108.4
C1 C32 C31 111.7(5)
C1 C32 H32A 109.3
C1 C32 H32B 109.3
C31 C32 H32A 109.3
C31 C32 H32B 109.3
H32A C32 H32B 107.9
N3 C33 H33 127.6
C34 C33 N3 104.8(3)
C34 C33 H33 127.6
N5 C34 C35 115.3(3)
C33 C34 N5 107.5(3)
C33 C34 C35 137.1(4)
N6 C35 C34 110.9(3)
N6 C35 C36 120.7(4)
C36 C35 C34 128.3(4)
C35 C36 H36 121.2
C35 C36 C37 117.6(4)
C37 C36 H36 121.2
C36 C37 H37 119.4
C38 C37 C36 121.3(4)
C38 C37 H37 119.4
C37 C38 H38 121.0
C39 C38 C37 117.9(4)
C39 C38 H38 121.0
N6 C39 C38 121.5(4)
N6 C39 C40 110.5(3)
C38 C39 C40 127.9(4)
N7 C40 C39 114.6(3)
C41 C40 N7 107.1(4)
C41 C40 C39 138.2(4)
N9 C41 C40 104.9(4)
N9 C41 H41 127.5
C40 C41 H41 127.5
C43 C42 N9 118.4(4)
C47 C42 N9 119.4(4)
C47 C42 C43 122.1(4)
C42 C43 H43 120.4
C44 C43 C42 119.3(5)
C44 C43 H43 120.4
C43 C44 C52 123.3(7)
C43 C44 C57 115.9(5)
C45 C44 C43 118.7(5)
C45 C44 C52 116.1(7)
C45 C44 C57 123.7(5)
C44 C45 H45 118.6
C44 C45 C46 122.7(5)
C46 C45 H45 118.6
C45 C46 C47 118.0(5)
C45 C46 C48 121.7(5)
C47 C46 C48 120.3(5)
C42 C47 C46 119.0(4)
C42 C47 H47 120.5
C46 C47 H47 120.5
C46 C48 C49 113.2(5)
C50 C48 C46 110.8(5)
C50 C48 C49 104.1(7)
C50 C48 C51 104.8(7)
C51 C48 C46 110.2(6)
C51 C48 C49 113.2(6)
C48 C49 H49A 109.5
C48 C49 H49B 109.5
C48 C49 H49C 109.5
H49A C49 H49B 109.5
H49A C49 H49C 109.5
H49B C49 H49C 109.5
C48 C50 H50A 109.5
C48 C50 H50B 109.5
C48 C50 H50C 109.5
H50A C50 H50B 109.5
H50A C50 H50C 109.5
H50B C50 H50C 109.5
C48 C51 H51A 109.5
C48 C51 H51B 109.5
C48 C51 H51C 109.5
H51A C51 H51B 109.5
H51A C51 H51C 109.5
H51B C51 H51C 109.5
H53A C53 H53B 109.5
H53A C53 H53C 109.5
H53B C53 H53C 109.5
H53D C53 H53E 109.5
H53D C53 H53F 109.5
H53E C53 H53F 109.5
C52 C53 H53A 109.5
C52 C53 H53B 109.5
C52 C53 H53C 109.5
C57 C53 H53D 109.5
C57 C53 H53E 109.5
C57 C53 H53F 109.5
C60 C59 N3 117.8(4)
C64 C59 N3 119.1(4)
C64 C59 C60 123.1(4)
C59 C60 H60 120.7
C59 C60 C61 118.6(4)
C61 C60 H60 120.7
C60 C61 C69 121.1(4)
C62 C61 C60 117.6(4)
C62 C61 C69 121.3(4)
C61 C62 H62 118.2
C63 C62 C61 123.6(4)
C63 C62 H62 118.2
C62 C63 C64 117.2(4)
C62 C63 C65 122.0(4)
C64 C63 C65 120.8(4)
C59 C64 C63 119.9(4)
C59 C64 H64 120.1
C63 C64 H64 120.1
C63 C65 C66 108.4(4)
C67 C65 C63 112.3(4)
C67 C65 C66 108.3(5)
C67 C65 C68 109.8(5)
C68 C65 C63 109.1(4)
C68 C65 C66 108.9(4)
C65 C66 H66A 109.5
C65 C66 H66B 109.5
C65 C66 H66C 109.5
H66A C66 H66B 109.5
H66A C66 H66C 109.5
H66B C66 H66C 109.5
C65 C67 H67A 109.5
C65 C67 H67B 109.5
C65 C67 H67C 109.5
H67A C67 H67B 109.5
H67A C67 H67C 109.5
H67B C67 H67C 109.5
C65 C68 H68A 109.5
C65 C68 H68B 109.5
C65 C68 H68C 109.5
H68A C68 H68B 109.5
H68A C68 H68C 109.5
H68B C68 H68C 109.5
C61 C69 C70 106.1(6)
C71 C69 C61 112.5(5)
C71 C69 C70 102.8(6)
C71 C69 C72 115.7(6)
C72 C69 C61 112.2(5)
C72 C69 C70 106.4(6)
C69 C70 H70A 109.5
C69 C70 H70B 109.5
C69 C70 H70C 109.5
H70A C70 H70B 109.5
H70A C70 H70C 109.5
H70B C70 H70C 109.5
C69 C71 H71A 109.5
C69 C71 H71B 109.5
C69 C71 H71C 109.5
H71A C71 H71B 109.5
H71A C71 H71C 109.5
H71B C71 H71C 109.5
C69 C72 H72A 109.5
C69 C72 H72B 109.5
C69 C72 H72C 109.5
H72A C72 H72B 109.5
H72A C72 H72C 109.5
H72B C72 H72C 109.5
C44 C52 C53 111.8(9)
C44 C52 C54 121.2(12)
C44 C52 C58 114.2(11)
C54 C52 C53 85.0(12)
C58 C52 C53 100.8(12)
C58 C52 C54 117.0(10)
C52 C54 H54A 109.5
C52 C54 H54B 109.5
C52 C54 H54C 109.5
H54A C54 H54B 109.5
H54A C54 H54C 109.5
H54B C54 H54C 109.5
C52 C58 H58A 109.5
C52 C58 H58B 109.5
C52 C58 H58C 109.5
H58A C58 H58B 109.5
H58A C58 H58C 109.5
H58B C58 H58C 109.5
H55A C55 H55B 109.5
H55A C55 H55C 109.5
H55B C55 H55C 109.5
C57 C55 H55A 109.5
C57 C55 H55B 109.5
C57 C55 H55C 109.5
H56A C56 H56B 109.5
H56A C56 H56C 109.5
H56B C56 H56C 109.5
C57 C56 H56A 109.5
C57 C56 H56B 109.5
C57 C56 H56C 109.5
C53 C57 C44 107.7(7)
C53 C57 C55 112.1(7)
C55 C57 C44 100.4(6)
C56 C57 C44 117.3(7)
C56 C57 C53 109.4(8)
C56 C57 C55 109.7(8)
O31 Cl31 O32 110.0(3)
O31 Cl31 O33 110.1(2)
O31 Cl31 O34 111.6(4)
O32 Cl31 O33 110.0(3)
O32 Cl31 O34 107.4(4)
O34 Cl31 O33 107.6(3)
O21 Cl21 O23 104.9(3)
O21 Cl21 O24 109.7(2)
O22 Cl21 O21 115.6(3)
O22 Cl21 O23 107.2(3)
O22 Cl21 O24 110.8(2)
O24 Cl21 O23 108.2(2)
O41 Cl41 O42 111.9(4)
O41 Cl41 O43 110.1(3)
O41 Cl41 O44 110.0(3)
O42 Cl41 O43 108.9(3)
O42 Cl41 O44 109.3(3)
O43 Cl41 O44 106.6(2)

loop_
_geom_bond_atom_site_label_1
_geom_bond_atom_site_label_2
_geom_bond_distance
Co02 N101 2.046(4)
Co02 N102 2.032(4)
Co02 N105 2.071(3)
Co02 N106 2.073(3)
Co02 N107 2.135(3)
O101 C117 1.391(5)
O101 C120 1.450(5)
O102 C123 1.425(6)
O102 C124 1.362(6)
N101 C101 1.354(7)
N101 C105 1.371(7)
N102 C106 1.348(6)
N102 C110 1.368(6)
N103 N104 1.337(5)
N103 C133 1.358(6)
N103 C159 1.445(5)
N104 N105 1.322(4)
N105 C134 1.374(6)
N106 C135 1.343(5)
N106 C139 1.352(5)
N107 N108 1.308(4)
N107 C140 1.362(5)
N108 N109 1.349(4)
N109 C141 1.350(5)
N109 C142 1.453(5)
C101 C102 1.382(10)
C101 C132 1.494(9)
C102 H102 0.9500
C102 C103 1.372(13)
C103 H103 0.9500
C103 C104 1.350(12)
C104 H104 0.9500
C104 C105 1.357(8)
C105 C106 1.475(8)
C106 C107 1.419(8)
C107 H107 0.9500
C107 C108 1.367(9)
C108 H108 0.9500
C108 C109 1.361(8)
C109 H109 0.9500
C109 C110 1.377(6)
C110 C111 1.498(6)
C111 H11A 0.9900
C111 H11B 0.9900
C111 C112 1.539(6)
C112 H11C 0.9900
C112 H11D 0.9900
C112 C113 1.528(6)
C113 H11E 0.9900
C113 H11F 0.9900
C113 C114 1.524(5)
C114 C115 1.388(6)
C114 C119 1.391(5)
C115 H115 0.9500
C115 C116 1.385(6)
C116 H116 0.9500
C116 C117 1.402(6)
C117 C118 1.379(6)
C118 H118 0.9500
C118 C119 1.395(5)
C119 H119 0.9500
C120 H12A 0.9900
C120 H12B 0.9900
C120 C121 1.505(6)
C121 H12C 0.9900
C121 H12D 0.9900
C121 C122 1.522(6)
C122 H12E 0.9900
C122 H12F 0.9900
C122 C123 1.501(7)
C123 H12G 0.9900
C123 H12H 0.9900
C124 C125 1.375(8)
C124 C129 1.370(8)
C125 H125 0.9500
C125 C126 1.412(10)
C126 H126 0.9500
C126 C127 1.370(12)
C127 C128 1.381(12)
C127 C130 1.542(10)
C128 H128 0.9500
C128 C129 1.393(8)
C129 H129 0.9500
C130 H13A 0.9900
C130 H13B 0.9900
C130 C131 1.477(8)
C131 H13C 0.9900
C131 H13D 0.9900
C131 C132 1.521(8)
C132 H13E 0.9900
C132 H13F 0.9900
C133 H133 0.9500
C133 C134 1.374(6)
C134 C135 1.473(6)
C135 C136 1.373(6)
C136 H136 0.9500
C136 C137 1.395(5)
C137 H137 0.9500
C137 C138 1.386(6)
C138 H138 0.9500
C138 C139 1.378(6)
C139 C140 1.462(5)
C140 C141 1.371(5)
C141 H141 0.9500
C142 C143 1.378(6)
C142 C147 1.373(6)
C143 H143 0.9500
C143 C144 1.377(6)
C144 C145 1.416(7)
C144 C152 1.540(8)
C145 H145 0.9500
C145 C146 1.384(7)
C146 C147 1.403(5)
C146 C148 1.548(6)
C147 H147 0.9500
C148 C149 1.549(7)
C148 C150 1.519(8)
C148 C151 1.463(8)
C149 H14A 0.9800
C149 H14B 0.9800
C149 H14C 0.9800
C150 H15A 0.9800
C150 H15B 0.9800
C150 H15C 0.9800
C151 H15D 0.9800
C151 H15E 0.9800
C151 H15F 0.9800
C152 C153 1.463(14)
C152 C155 1.473(16)
C152 C157 1.587(18)
C152 C154 1.536(9)
C152 C156 1.549(13)
C152 C158 1.483(13)
C159 C160 1.363(7)
C159 C164 1.391(7)
C160 H160 0.9500
C160 C161 1.397(6)
C161 C162 1.364(7)
C161 C169 1.518(7)
C162 H162 0.9500
C162 C163 1.383(7)
C163 C164 1.403(6)
C163 C165 1.540(7)
C164 H164 0.9500
C165 C166 1.583(8)
C165 C167 1.530(9)
C165 C168 1.472(9)
C166 H16A 0.9800
C166 H16B 0.9800
C166 H16C 0.9800
C167 H16D 0.9800
C167 H16E 0.9800
C167 H16F 0.9800
C168 H16G 0.9800
C168 H16H 0.9800
C168 H16I 0.9800
C169 C170 1.619(11)
C169 C172 1.493(10)
C169 C174 1.490(11)
C169 C171 1.383(18)
C169 C173 1.690(15)
C169 C175 1.553(12)
C153 H15G 0.9800
C153 H15H 0.9800
C153 H15I 0.9800
C155 H15J 0.9800
C155 H15K 0.9800
C155 H15L 0.9800
C157 H15M 0.9800
C157 H15N 0.9800
C157 H15O 0.9800
C170 H17A 0.9800
C170 H17B 0.9800
C170 H17C 0.9800
C172 H17D 0.9800
C172 H17E 0.9800
C172 H17F 0.9800
C174 H17G 0.9800
C174 H17H 0.9800
C174 H17I 0.9800
C154 H15P 0.9800
C154 H15Q 0.9800
C154 H15R 0.9800
C156 H15S 0.9800
C156 H15T 0.9800
C156 H15U 0.9800
C158 H15V 0.9800
C158 H15W 0.9800
C158 H15X 0.9800
C171 H17J 0.9800
C171 H17K 0.9800
C171 H17L 0.9800
C173 H17M 0.9800
C173 H17N 0.9800
C173 H17O 0.9800
C175 H17P 0.9800
C175 H17Q 0.9800
C175 H17R 0.9800
Co01 N2 1.958(3)
Co01 N1 2.098(3)
Co01 N5 1.975(3)
Co01 N6 1.926(3)
Co01 N7 1.961(3)
O1 C17 1.377(5)
O1 C20 1.422(6)
O2 C23 1.449(7)
O2 C24 1.394(7)
N2 C1 1.350(5)
N2 C5 1.344(5)
N1 C6 1.357(5)
N1 C10 1.351(5)
N3 N4 1.336(4)
N3 C33 1.361(5)
N3 C59 1.456(5)
N4 N5 1.328(4)
N5 C34 1.364(5)
N6 C35 1.352(5)
N6 C39 1.348(5)
N7 N8 1.303(4)
N7 C40 1.372(5)
N8 N9 1.360(5)
N9 C41 1.349(5)
N9 C42 1.432(5)
C1 C2 1.399(6)
C1 C32 1.491(6)
C2 H2 0.9500
C2 C3 1.362(7)
C3 H3 0.9500
C3 C4 1.377(6)
C4 H4 0.9500
C4 C5 1.388(6)
C5 C6 1.482(6)
C6 C7 1.373(6)
C7 H7 0.9500
C7 C8 1.390(6)
C8 H8 0.9500
C8 C9 1.376(6)
C9 H9 0.9500
C9 C10 1.394(6)
C10 C11 1.508(6)
C11 H11G 0.9900
C11 H11H 0.9900
C11 C12 1.524(5)
C12 H12I 0.9900
C12 H12J 0.9900
C12 C13 1.521(5)
C13 H13G 0.9900
C13 H13H 0.9900
C13 C14 1.512(6)
C14 C15 1.378(6)
C14 C19 1.393(6)
C15 H15 0.9500
C15 C16 1.391(6)
C16 H16 0.9500
C16 C17 1.382(6)
C17 C18 1.382(6)
C18 H18 0.9500
C18 C19 1.393(6)
C19 H19 0.9500
C20 H20 0.9500
C20 C21 1.429(9)
C21 H21A 0.9900
C21 H21B 0.9900
C21 C22 1.543(9)
C22 H22A 0.9900
C22 H22B 0.9900
C22 C23 1.487(9)
C23 H23A 0.9900
C23 H23B 0.9900
C24 C25 1.359(8)
C24 C29 1.375(8)
C25 H25 0.9500
C25 C26 1.391(8)
C26 H26 0.9500
C26 C27 1.391(8)
C27 C28 1.356(8)
C27 C30 1.504(8)
C28 H28 0.9500
C28 C29 1.387(8)
C29 H29 0.9500
C30 H30A 0.9900
C30 H30B 0.9900
C30 C31 1.528(8)
C31 H31A 0.9900
C31 H31B 0.9900
C31 C32 1.546(8)
C32 H32A 0.9900
C32 H32B 0.9900
C33 H33 0.9500
C33 C34 1.359(5)
C34 C35 1.455(5)
C35 C36 1.392(5)
C36 H36 0.9500
C36 C37 1.399(6)
C37 H37 0.9500
C37 C38 1.386(6)
C38 H38 0.9500
C38 C39 1.377(5)
C39 C40 1.456(6)
C40 C41 1.362(5)
C41 H41 0.9500
C42 C43 1.382(6)
C42 C47 1.363(6)
C43 H43 0.9500
C43 C44 1.379(7)
C44 C45 1.375(7)
C44 C52 1.467(12)
C44 C57 1.640(11)
C45 H45 0.9500
C45 C46 1.376(7)
C46 C47 1.409(7)
C46 C48 1.525(7)
C47 H47 0.9500
C48 C49 1.527(9)
C48 C50 1.492(10)
C48 C51 1.512(10)
C49 H49A 0.9800
C49 H49B 0.9800
C49 H49C 0.9800
C50 H50A 0.9800
C50 H50B 0.9800
C50 H50C 0.9800
C51 H51A 0.9800
C51 H51B 0.9800
C51 H51C 0.9800
C53 H53A 0.9800
C53 H53B 0.9800
C53 H53C 0.9800
C53 H53D 0.9800
C53 H53E 0.9800
C53 H53F 0.9800
C53 C52 1.598(14)
C53 C57 1.504(12)
C59 C60 1.384(6)
C59 C64 1.362(6)
C60 H60 0.9500
C60 C61 1.408(6)
C61 C62 1.393(6)
C61 C69 1.550(7)
C62 H62 0.9500
C62 C63 1.392(6)
C63 C64 1.402(6)
C63 C65 1.545(6)
C64 H64 0.9500
C65 C66 1.547(8)
C65 C67 1.505(7)
C65 C68 1.531(6)
C66 H66A 0.9800
C66 H66B 0.9800
C66 H66C 0.9800
C67 H67A 0.9800
C67 H67B 0.9800
C67 H67C 0.9800
C68 H68A 0.9800
C68 H68B 0.9800
C68 H68C 0.9800
C69 C70 1.618(11)
C69 C71 1.469(8)
C69 C72 1.494(8)
C70 H70A 0.9800
C70 H70B 0.9800
C70 H70C 0.9800
C71 H71A 0.9800
C71 H71B 0.9800
C71 H71C 0.9800
C72 H72A 0.9800
C72 H72B 0.9800
C72 H72C 0.9800
C52 C54 1.478(9)
C52 C58 1.471(9)
C54 H54A 0.9800
C54 H54B 0.9800
C54 H54C 0.9800
C58 H58A 0.9800
C58 H58B 0.9800
C58 H58C 0.9800
C55 H55A 0.9800
C55 H55B 0.9800
C55 H55C 0.9800
C55 C57 1.590(13)
C56 H56A 0.9800
C56 H56B 0.9800
C56 H56C 0.9800
C56 C57 1.471(8)
Cl31 O31 1.367(4)
Cl31 O32 1.371(5)
Cl31 O33 1.438(4)
Cl31 O34 1.414(5)
Cl21 O21 1.397(4)
Cl21 O22 1.375(4)
Cl21 O23 1.476(4)
Cl21 O24 1.437(3)
Cl41 O41 1.380(4)
Cl41 O42 1.405(4)
Cl41 O43 1.413(4)
Cl41 O44 1.435(3)

loop_
_smtbx_masks_void_nr
_smtbx_masks_void_average_x
_smtbx_masks_void_average_y
_smtbx_masks_void_average_z
_smtbx_masks_void_volume
_smtbx_masks_void_count_electrons
1 -0.839 0.500 0.000 1157.8 218.5
2 0.280 0.088 0.823 24.6 0.0
3 0.423 0.587 0.474 11.4 0.0
4 0.577 0.413 0.526 11.4 0.0
5 0.720 0.912 0.177 24.6 0.0
